data_7002528
loop_
_publ_author_name
'Khamker, Qudsia'
'Champouret, Yohan D. M.'
'Singh, Kuldip'
'Solan, Gregory A.'

_publ_section_title
;
 Bis(imino)quaterpyridine-bearing multimetallic late transition metal
 complexes as ethylene oligomerisation catalysts
;
_journal_coden_ASTM DTARAF
_journal_issue 41
_journal_name_full 'Dalton Transactions'
_journal_page_first 8935
_journal_page_last 8944
_journal_paper_doi 10.1039/b910181k
_journal_year 2009
_chemical_formula_moiety ' (C114 H137 Cl6 N15 Ni4) (Ni Cl4)45(C H3 C N)'
_chemical_formula_sum 'C204 H272 Cl10 N60 Ni5'
_chemical_formula_weight 4212.87
_space_group_IT_number 14
_symmetry_cell_setting monoclinic
_symmetry_space_group_name_Hall '-P 2ybc'
_symmetry_space_group_name_H-M 'P 1 21/c 1'
_atom_sites_solution_hydrogens geom
_atom_sites_solution_primary direct
_atom_sites_solution_secondary difmap
_audit_creation_method SHELXL-97
_cell_angle_alpha 90.00
_cell_angle_beta 95.776(9)
_cell_angle_gamma 90.00
_cell_formula_units_Z 4
_cell_length_a 16.953(8)
_cell_length_b 30.086(13)
_cell_length_c 30.593(13)
_cell_measurement_reflns_used 700
_cell_measurement_temperature 150(2)
_cell_measurement_theta_max 27.052
_cell_measurement_theta_min 2.432
_cell_volume 15525(12)
_computing_cell_refinement 'Bruker SMART'
_computing_data_collection 'Bruker SMART'
_computing_data_reduction 'Bruker SHELXTL'
_computing_molecular_graphics 'Bruker SHELXTL'
_computing_publication_material 'Bruker SHELXTL'
_computing_structure_refinement 'SHELXL-97 (Sheldrick, 1997)'
_computing_structure_solution 'SHELXS-97 (Sheldrick, 1990)'
_diffrn_ambient_temperature 150(2)
_diffrn_measured_fraction_theta_full 0.999
_diffrn_measured_fraction_theta_max 0.999
_diffrn_measurement_device_type 'Bruker Apex 2000 CCD area detector'
_diffrn_measurement_method 'phi and omega scans'
_diffrn_radiation_monochromator graphite
_diffrn_radiation_source 'fine-focus sealed tube'
_diffrn_radiation_type MoK\a
_diffrn_radiation_wavelength 0.71073
_diffrn_reflns_av_R_equivalents 0.2767
_diffrn_reflns_av_sigmaI/netI 0.3929
_diffrn_reflns_limit_h_max 20
_diffrn_reflns_limit_h_min -20
_diffrn_reflns_limit_k_max 36
_diffrn_reflns_limit_k_min -37
_diffrn_reflns_limit_l_max 37
_diffrn_reflns_limit_l_min -37
_diffrn_reflns_number 120386
_diffrn_reflns_theta_full 26.00
_diffrn_reflns_theta_max 26.00
_diffrn_reflns_theta_min 0.95
_exptl_absorpt_coefficient_mu 0.859
_exptl_absorpt_correction_T_max 0.8749
_exptl_absorpt_correction_T_min 0.7767
_exptl_absorpt_correction_type empirical
_exptl_absorpt_process_details
;
absorption correction based on 5853 reflections(SADABS);Rint 0.2015 before
correction and 0.0713 after.
;
_exptl_crystal_colour green
_exptl_crystal_density_diffrn 1.802
_exptl_crystal_density_method 'not measured'
_exptl_crystal_description block
_exptl_crystal_F_000 8904
_exptl_crystal_size_max 0.31
_exptl_crystal_size_mid 0.24
_exptl_crystal_size_min 0.16
_refine_diff_density_max 1.485
_refine_diff_density_min -0.871
_refine_diff_density_rms 0.185
_refine_ls_extinction_method none
_refine_ls_goodness_of_fit_ref 0.847
_refine_ls_hydrogen_treatment constr
_refine_ls_matrix_type full
_refine_ls_number_parameters 681
_refine_ls_number_reflns 30466
_refine_ls_number_restraints 0
_refine_ls_restrained_S_all 0.847
_refine_ls_R_factor_all 0.2926
_refine_ls_R_factor_gt 0.1210
_refine_ls_shift/su_max 0.001
_refine_ls_shift/su_mean 0.000
_refine_ls_structure_factor_coef Fsqd
_refine_ls_weighting_details 'calc w=1/[\s^2^(Fo^2^)+(0.1180P)^2^+0.0000P] where P=(Fo^2^+2Fc^2^)/3'
_refine_ls_weighting_scheme calc
_refine_ls_wR_factor_gt 0.2877
_refine_ls_wR_factor_ref 0.3430
_reflns_number_gt 6951
_reflns_number_total 30466
_reflns_threshold_expression >2sigma(I)
_cod_data_source_file B910181K.txt
_cod_data_source_block 09039
_cod_depositor_comments
;
The following automatic conversions were performed:
'_symmetry_cell_setting' value 'Monoclinic' changed to 'monoclinic'
according to '/home/saulius/struct/CIF-dictionaries/cif_core.dic'
dictionary named 'cif_core.dic' version 2.4.1 from 2010-06-29.

Automatic conversion script
Id: cif_fix_enum 1527 2010-12-29 10:47:43Z saulius 

The following automatic conversions were performed:

'_refine_ls_hydrogen_treatment' value 'constrained' was replaced with
the value 'constr' as specified in the replacement file
'src/cod-tools/trunk/data/replacement-values/replacement_values.lst'.

Automatic conversion script
Id: cif_fix_values 5376 2017-05-30 11:51:03Z andrius 
;
_cod_original_sg_symbol_H-M P2(1)/c
_cod_database_code 7002528

loop_
_symmetry_equiv_pos_as_xyz
'x, y, z'
'-x, y+1/2, -z+1/2'
'-x, -y, -z'
'x, -y-1/2, z-1/2'

loop_
_atom_site_label
_atom_site_type_symbol
_atom_site_fract_x
_atom_site_fract_y
_atom_site_fract_z
_atom_site_U_iso_or_equiv
_atom_site_adp_type
_atom_site_occupancy
_atom_site_symmetry_multiplicity
_atom_site_calc_flag
_atom_site_refinement_flags
_atom_site_disorder_assembly
_atom_site_disorder_group
Ni1 Ni 0.51971(9) 0.06819(5) 0.58719(5) 0.0202(4) Uani 1 1 d . . .
Ni2 Ni 0.74351(9) 0.06673(5) 0.62887(5) 0.0214(4) Uani 1 1 d . . .
Cl1 Cl 0.62512(18) 0.11115(10) 0.61238(11) 0.0316(9) Uani 1 1 d . . .
Cl2 Cl 0.44708(19) 0.02148(11) 0.62211(11) 0.0325(8) Uani 1 1 d . . .
Cl3 Cl 0.8443(2) 0.01417(10) 0.64192(11) 0.0304(8) Uani 1 1 d . . .
N1 N 0.4435(5) 0.1264(3) 0.5854(3) 0.018(2) Uiso 1 1 d . . .
N2 N 0.5152(6) 0.0864(3) 0.5262(4) 0.033(3) Uiso 1 1 d . . .
N3 N 0.5933(6) 0.0189(3) 0.5622(4) 0.030(3) Uiso 1 1 d . . .
N4 N 0.6651(6) 0.0174(3) 0.6518(3) 0.022(2) Uiso 1 1 d . . .
N5 N 0.7362(5) 0.0816(3) 0.6880(3) 0.009(2) Uiso 1 1 d . . .
N6 N 0.8130(6) 0.1293(3) 0.6334(3) 0.023(3) Uiso 1 1 d . . .
N7 N 0.7571(6) 0.0618(3) 0.5641(4) 0.034(3) Uiso 1 1 d . . .
C1 C 0.4038(8) 0.1426(4) 0.6197(4) 0.030(3) Uiso 1 1 d . . .
C2 C 0.4384(8) 0.1740(4) 0.6499(4) 0.030(3) Uiso 1 1 d . . .
C3 C 0.4014(8) 0.1865(4) 0.6878(5) 0.039(4) Uiso 1 1 d . . .
H3 H 0.4285 0.2058 0.7088 0.047 Uiso 1 1 calc R . .
C4 C 0.3253(8) 0.1707(4) 0.6947(5) 0.036(4) Uiso 1 1 d . . .
C5 C 0.2943(8) 0.1381(4) 0.6646(4) 0.033(4) Uiso 1 1 d . . .
H5 H 0.2466 0.1236 0.6704 0.040 Uiso 1 1 calc R . .
C6 C 0.3290(7) 0.1259(4) 0.6271(4) 0.023(3) Uiso 1 1 d . . .
C7 C 0.4394(6) 0.1462(3) 0.5491(3) 0.009(2) Uiso 1 1 d . . .
C8 C 0.3992(8) 0.1898(4) 0.5381(4) 0.035(4) Uiso 1 1 d . . .
H8A H 0.3659 0.1978 0.5612 0.052 Uiso 1 1 calc R . .
H8B H 0.3661 0.1872 0.5100 0.052 Uiso 1 1 calc R . .
H8C H 0.4393 0.2129 0.5357 0.052 Uiso 1 1 calc R . .
C9 C 0.4802(7) 0.1277(4) 0.5140(4) 0.026(3) Uiso 1 1 d . . .
C10 C 0.4844(7) 0.1407(4) 0.4711(4) 0.030(3) Uiso 1 1 d . . .
H10 H 0.4582 0.1675 0.4617 0.036 Uiso 1 1 calc R . .
C11 C 0.5231(8) 0.1181(4) 0.4411(5) 0.043(4) Uiso 1 1 d . . .
H11 H 0.5255 0.1299 0.4125 0.051 Uiso 1 1 calc R . .
C12 C 0.5602(7) 0.0763(4) 0.4530(4) 0.024(3) Uiso 1 1 d . . .
H12 H 0.5868 0.0592 0.4329 0.029 Uiso 1 1 calc R . .
C13 C 0.5544(8) 0.0626(4) 0.4959(5) 0.034(4) Uiso 1 1 d . . .
C14 C 0.5942(8) 0.0246(4) 0.5179(5) 0.032(3) Uiso 1 1 d . . .
C15 C 0.6303(7) -0.0078(4) 0.4926(4) 0.032(3) Uiso 1 1 d . . .
H15 H 0.6299 -0.0049 0.4616 0.039 Uiso 1 1 calc R . .
C16 C 0.6669(7) -0.0446(4) 0.5153(4) 0.032(3) Uiso 1 1 d . . .
H16 H 0.6928 -0.0667 0.4998 0.039 Uiso 1 1 calc R . .
C17 C 0.6646(7) -0.0478(4) 0.5579(4) 0.030(3) Uiso 1 1 d . . .
H17 H 0.6897 -0.0728 0.5722 0.036 Uiso 1 1 calc R . .
C18 C 0.6297(8) -0.0187(4) 0.5828(5) 0.036(4) Uiso 1 1 d . . .
C19 C 0.6300(8) -0.0179(4) 0.6308(5) 0.032(3) Uiso 1 1 d . . .
C20 C 0.6043(8) -0.0550(5) 0.6533(5) 0.040(4) Uiso 1 1 d . . .
H20 H 0.5883 -0.0809 0.6370 0.048 Uiso 1 1 calc R . .
C21 C 0.6016(7) -0.0552(4) 0.6970(4) 0.030(3) Uiso 1 1 d . . .
H21 H 0.5828 -0.0799 0.7124 0.036 Uiso 1 1 calc R . .
C22 C 0.6289(7) -0.0158(4) 0.7180(4) 0.031(3) Uiso 1 1 d . . .
H22 H 0.6253 -0.0132 0.7486 0.038 Uiso 1 1 calc R . .
C23 C 0.6603(7) 0.0190(4) 0.6969(4) 0.021(3) Uiso 1 1 d . . .
C24 C 0.7025(7) 0.0606(4) 0.7178(4) 0.028(3) Uiso 1 1 d . . .
C25 C 0.6881(7) 0.0707(4) 0.7602(4) 0.024(3) Uiso 1 1 d . . .
H25 H 0.6569 0.0525 0.7770 0.028 Uiso 1 1 calc R . .
C26 C 0.7256(8) 0.1125(5) 0.7771(5) 0.048(4) Uiso 1 1 d . . .
H26 H 0.7206 0.1232 0.8059 0.058 Uiso 1 1 calc R . .
C27 C 0.7672(9) 0.1343(5) 0.7487(5) 0.046(4) Uiso 1 1 d . . .
H27 H 0.7962 0.1598 0.7591 0.055 Uiso 1 1 calc R . .
C28 C 0.7708(7) 0.1217(4) 0.7044(4) 0.029(3) Uiso 1 1 d . . .
C29 C 0.8136(8) 0.1448(4) 0.6721(4) 0.030(3) Uiso 1 1 d . . .
C30 C 0.8490(9) 0.1893(4) 0.6841(5) 0.051(4) Uiso 1 1 d . . .
H30A H 0.8826 0.1987 0.6616 0.077 Uiso 1 1 calc R . .
H30B H 0.8812 0.1871 0.7125 0.077 Uiso 1 1 calc R . .
H30C H 0.8065 0.2110 0.6862 0.077 Uiso 1 1 calc R . .
C31 C 0.8571(7) 0.1462(4) 0.6025(4) 0.027(3) Uiso 1 1 d . . .
C32 C 0.8152(8) 0.1786(5) 0.5743(5) 0.040(4) Uiso 1 1 d . . .
C33 C 0.8586(8) 0.1961(4) 0.5391(4) 0.036(4) Uiso 1 1 d . . .
H33 H 0.8330 0.2174 0.5195 0.044 Uiso 1 1 calc R . .
C34 C 0.9336(9) 0.1835(5) 0.5329(5) 0.047(4) Uiso 1 1 d . . .
C35 C 0.9694(9) 0.1510(5) 0.5631(5) 0.044(4) Uiso 1 1 d . . .
H35 H 1.0223 0.1419 0.5602 0.053 Uiso 1 1 calc R . .
C36 C 0.9318(8) 0.1331(4) 0.5947(4) 0.028(3) Uiso 1 1 d . . .
C37 C 0.2849(8) 0.0942(4) 0.5951(5) 0.038(4) Uiso 1 1 d . . .
H37 H 0.3252 0.0802 0.5777 0.046 Uiso 1 1 calc R . .
C38 C 0.2304(9) 0.1209(5) 0.5634(5) 0.060(5) Uiso 1 1 d . . .
H38A H 0.1948 0.1386 0.5797 0.089 Uiso 1 1 calc R . .
H38B H 0.1992 0.1007 0.5433 0.089 Uiso 1 1 calc R . .
H38C H 0.2619 0.1406 0.5465 0.089 Uiso 1 1 calc R . .
C39 C 0.2426(8) 0.0549(4) 0.6184(5) 0.045(4) Uiso 1 1 d . . .
H39A H 0.2824 0.0375 0.6365 0.068 Uiso 1 1 calc R . .
H39B H 0.2148 0.0357 0.5961 0.068 Uiso 1 1 calc R . .
H39C H 0.2044 0.0674 0.6371 0.068 Uiso 1 1 calc R . .
C40 C 0.5175(8) 0.1967(5) 0.6410(5) 0.043(4) Uiso 1 1 d . . .
H40 H 0.5386 0.1842 0.6142 0.052 Uiso 1 1 calc R . .
C41 C 0.5047(8) 0.2484(4) 0.6369(5) 0.048(4) Uiso 1 1 d . . .
H41A H 0.4643 0.2548 0.6125 0.072 Uiso 1 1 calc R . .
H41B H 0.5547 0.2627 0.6315 0.072 Uiso 1 1 calc R . .
H41C H 0.4871 0.2599 0.6643 0.072 Uiso 1 1 calc R . .
C42 C 0.5755(9) 0.1860(5) 0.6844(5) 0.052(4) Uiso 1 1 d . . .
H42A H 0.5498 0.1947 0.7104 0.078 Uiso 1 1 calc R . .
H42B H 0.6250 0.2026 0.6836 0.078 Uiso 1 1 calc R . .
H42C H 0.5870 0.1540 0.6857 0.078 Uiso 1 1 calc R . .
C43 C 0.2873(8) 0.1830(4) 0.7323(4) 0.029(3) Uiso 1 1 d . . .
H43 H 0.3207 0.2067 0.7478 0.035 Uiso 1 1 calc R . .
C44 C 0.2814(11) 0.1423(6) 0.7675(6) 0.083(6) Uiso 1 1 d . . .
H44A H 0.2480 0.1185 0.7538 0.125 Uiso 1 1 calc R . .
H44B H 0.2581 0.1534 0.7935 0.125 Uiso 1 1 calc R . .
H44C H 0.3346 0.1306 0.7763 0.125 Uiso 1 1 calc R . .
C45 C 0.2059(9) 0.2030(5) 0.7207(5) 0.065(5) Uiso 1 1 d . . .
H45A H 0.2092 0.2265 0.6988 0.098 Uiso 1 1 calc R . .
H45B H 0.1866 0.2156 0.7472 0.098 Uiso 1 1 calc R . .
H45C H 0.1692 0.1799 0.7087 0.098 Uiso 1 1 calc R . .
C46 C 0.9759(8) 0.1001(4) 0.6295(4) 0.031(3) Uiso 1 1 d . . .
H46 H 0.9370 0.0863 0.6479 0.037 Uiso 1 1 calc R . .
C47 C 1.0153(8) 0.0630(5) 0.6019(5) 0.056(5) Uiso 1 1 d . . .
H47A H 1.0549 0.0766 0.5850 0.084 Uiso 1 1 calc R . .
H47B H 0.9743 0.0486 0.5818 0.084 Uiso 1 1 calc R . .
H47C H 1.0410 0.0407 0.6220 0.084 Uiso 1 1 calc R . .
C48 C 1.0400(9) 0.1228(5) 0.6579(5) 0.063(5) Uiso 1 1 d . . .
H48A H 1.0777 0.1363 0.6395 0.095 Uiso 1 1 calc R . .
H48B H 1.0677 0.1011 0.6778 0.095 Uiso 1 1 calc R . .
H48C H 1.0169 0.1461 0.6751 0.095 Uiso 1 1 calc R . .
C49 C 0.9743(10) 0.1980(6) 0.4940(6) 0.067(5) Uiso 1 1 d . . .
H49 H 0.9533 0.2288 0.4889 0.080 Uiso 1 1 calc R . .
C50 C 0.9573(15) 0.1761(8) 0.4461(8) 0.161(11) Uiso 1 1 d . . .
H50A H 0.9922 0.1896 0.4262 0.241 Uiso 1 1 calc R . .
H50B H 0.9019 0.1813 0.4349 0.241 Uiso 1 1 calc R . .
H50C H 0.9674 0.1441 0.4481 0.241 Uiso 1 1 calc R . .
C51 C 1.0606(13) 0.2057(8) 0.5015(8) 0.142(10) Uiso 1 1 d . . .
H51A H 1.0706 0.2367 0.5102 0.213 Uiso 1 1 calc R . .
H51B H 1.0849 0.1996 0.4744 0.213 Uiso 1 1 calc R . .
H51C H 1.0836 0.1859 0.5249 0.213 Uiso 1 1 calc R . .
C52 C 0.7324(7) 0.1978(4) 0.5798(4) 0.031(3) Uiso 1 1 d . . .
H52 H 0.7109 0.1822 0.6049 0.037 Uiso 1 1 calc R . .
C53 C 0.7327(8) 0.2463(4) 0.5887(4) 0.034(4) Uiso 1 1 d . . .
H53A H 0.7695 0.2527 0.6147 0.052 Uiso 1 1 calc R . .
H53B H 0.6792 0.2559 0.5940 0.052 Uiso 1 1 calc R . .
H53C H 0.7495 0.2624 0.5634 0.052 Uiso 1 1 calc R . .
C54 C 0.6757(9) 0.1878(5) 0.5366(5) 0.070(5) Uiso 1 1 d . . .
H54A H 0.6207 0.1937 0.5419 0.105 Uiso 1 1 calc R . .
H54B H 0.6811 0.1566 0.5283 0.105 Uiso 1 1 calc R . .
H54C H 0.6902 0.2069 0.5127 0.105 Uiso 1 1 calc R . .
C55 C 0.7802(8) 0.0658(5) 0.5331(5) 0.046(4) Uiso 1 1 d . . .
C56 C 0.8267(14) 0.0701(8) 0.4893(8) 0.155(10) Uiso 1 1 d . . .
H56A H 0.8505 0.0997 0.4883 0.233 Uiso 1 1 calc R . .
H56B H 0.7891 0.0656 0.4632 0.233 Uiso 1 1 calc R . .
H56C H 0.8684 0.0474 0.4901 0.233 Uiso 1 1 calc R . .
Ni1A Ni 0.23901(9) 0.43611(5) 0.65118(5) 0.0210(4) Uani 1 1 d . . .
Ni2A Ni 0.00823(9) 0.43442(6) 0.61080(6) 0.0271(5) Uani 1 1 d . . .
Cl1A Cl 0.1239(2) 0.39163(9) 0.63093(12) 0.0279(7) Uani 1 1 d . . .
Cl2A Cl -0.0955(2) 0.48697(12) 0.59590(11) 0.0333(9) Uani 1 1 d . . .
Cl3A Cl 0.34123(19) 0.48850(11) 0.66577(12) 0.0361(9) Uani 1 1 d . . .
N1A N -0.0627(5) 0.3757(3) 0.6062(3) 0.018(2) Uiso 1 1 d . . .
N2A N 0.0120(6) 0.4146(4) 0.5476(4) 0.033(3) Uiso 1 1 d . . .
N3A N 0.0872(6) 0.4861(3) 0.5872(4) 0.029(3) Uiso 1 1 d . . .
N4A N 0.1615(5) 0.4838(3) 0.6759(3) 0.015(2) Uiso 1 1 d . . .
N5A N 0.2332(6) 0.4172(3) 0.7132(3) 0.022(3) Uiso 1 1 d . . .
N6A N 0.3118(6) 0.3750(4) 0.6558(4) 0.038(3) Uiso 1 1 d . . .
N7A N 0.2528(7) 0.4445(4) 0.5878(4) 0.041(3) Uiso 1 1 d . . .
N8A N -0.0066(5) 0.4413(3) 0.6777(3) 0.015(2) Uiso 1 1 d . . .
C1A C -0.0989(7) 0.3513(4) 0.6421(4) 0.023(3) Uiso 1 1 d . . .
C2A C -0.0633(7) 0.3225(4) 0.6695(4) 0.021(3) Uiso 1 1 d . . .
C3A C -0.1017(8) 0.3070(4) 0.7016(5) 0.038(4) Uiso 1 1 d . . .
H3A H -0.0752 0.2856 0.7207 0.046 Uiso 1 1 calc R . .
C4A C -0.1793(8) 0.3195(4) 0.7100(5) 0.035(4) Uiso 1 1 d . . .
C5A C -0.2117(8) 0.3484(4) 0.6803(4) 0.037(4) Uiso 1 1 d . . .
H5A H -0.2640 0.3581 0.6840 0.044 Uiso 1 1 calc R . .
C6A C -0.1787(8) 0.3654(4) 0.6457(5) 0.035(4) Uiso 1 1 d . . .
C7A C -0.0619(8) 0.3549(4) 0.5695(4) 0.030(4) Uiso 1 1 d . . .
C8A C -0.0927(8) 0.3085(4) 0.5570(5) 0.041(4) Uiso 1 1 d . . .
H8A1 H -0.1257 0.2976 0.5793 0.062 Uiso 1 1 calc R . .
H8A2 H -0.0477 0.2883 0.5552 0.062 Uiso 1 1 calc R . .
H8A3 H -0.1243 0.3097 0.5284 0.062 Uiso 1 1 calc R . .
C9A C -0.0204(8) 0.3768(4) 0.5347(5) 0.031(4) Uiso 1 1 d . . .
C10A C -0.0106(8) 0.3616(5) 0.4927(5) 0.039(4) Uiso 1 1 d . . .
H10A H -0.0313 0.3335 0.4833 0.047 Uiso 1 1 calc R . .
C11A C 0.0286(8) 0.3870(5) 0.4650(5) 0.045(4) Uiso 1 1 d . . .
H11A H 0.0357 0.3766 0.4363 0.054 Uiso 1 1 calc R . .
C12A C 0.0591(8) 0.4294(5) 0.4793(5) 0.050(4) Uiso 1 1 d . . .
H12A H 0.0832 0.4482 0.4596 0.059 Uiso 1 1 calc R . .
C13A C 0.0532(8) 0.4431(4) 0.5230(5) 0.033(4) Uiso 1 1 d . . .
C14A C 0.0891(8) 0.4839(5) 0.5436(5) 0.042(4) Uiso 1 1 d . . .
C15A C 0.1244(8) 0.5157(4) 0.5183(5) 0.039(4) Uiso 1 1 d . . .
H15A H 0.1247 0.5143 0.4873 0.046 Uiso 1 1 calc R . .
C16A C 0.1579(7) 0.5486(4) 0.5439(4) 0.028(3) Uiso 1 1 d . . .
H16A H 0.1843 0.5716 0.5298 0.033 Uiso 1 1 calc R . .
C17A C 0.1570(8) 0.5516(4) 0.5880(4) 0.035(4) Uiso 1 1 d . . .
H17A H 0.1814 0.5760 0.6038 0.041 Uiso 1 1 calc R . .
C18A C 0.1213(7) 0.5197(4) 0.6089(5) 0.026(3) Uiso 1 1 d . . .
C19A C 0.1232(6) 0.5184(4) 0.6561(4) 0.013(3) Uiso 1 1 d . . .
C20A C 0.0851(7) 0.5522(4) 0.6789(4) 0.024(3) Uiso 1 1 d . . .
H20A H 0.0590 0.5763 0.6636 0.029 Uiso 1 1 calc R . .
C21A C 0.0874(8) 0.5488(4) 0.7244(5) 0.035(4) Uiso 1 1 d . . .
H21A H 0.0644 0.5710 0.7413 0.042 Uiso 1 1 calc R . .
C22A C 0.1225(8) 0.5140(4) 0.7428(5) 0.036(4) Uiso 1 1 d . . .
H22A H 0.1229 0.5110 0.7738 0.043 Uiso 1 1 calc R . .
C23A C 0.1598(6) 0.4806(3) 0.7202(4) 0.009(3) Uiso 1 1 d . . .
C24A C 0.1941(7) 0.4411(4) 0.7397(4) 0.024(3) Uiso 1 1 d . . .
C25A C 0.1891(7) 0.4278(4) 0.7826(4) 0.029(3) Uiso 1 1 d . . .
H25A H 0.1613 0.4449 0.8022 0.035 Uiso 1 1 calc R . .
C26A C 0.2270(7) 0.3878(4) 0.7959(4) 0.024(3) Uiso 1 1 d . . .
H26A H 0.2242 0.3781 0.8253 0.029 Uiso 1 1 calc R . .
C27A C 0.2683(8) 0.3617(4) 0.7684(4) 0.034(4) Uiso 1 1 d . . .
H27A H 0.2941 0.3347 0.7775 0.041 Uiso 1 1 calc R . .
C28A C 0.2680(7) 0.3791(4) 0.7266(4) 0.018(3) Uiso 1 1 d . . .
C29A C 0.3092(8) 0.3555(5) 0.6940(5) 0.039(4) Uiso 1 1 d . . .
C30A C 0.3534(8) 0.3126(4) 0.7044(4) 0.042(4) Uiso 1 1 d . . .
H30D H 0.3741 0.3012 0.6778 0.062 Uiso 1 1 calc R . .
H30E H 0.3173 0.2906 0.7152 0.062 Uiso 1 1 calc R . .
H30F H 0.3975 0.3180 0.7270 0.062 Uiso 1 1 calc R . .
C31A C 0.3533(7) 0.3572(4) 0.6200(4) 0.022(3) Uiso 1 1 d . . .
C32A C 0.3143(8) 0.3262(4) 0.5898(5) 0.036(4) Uiso 1 1 d . . .
C33A C 0.3550(7) 0.3138(4) 0.5538(4) 0.027(3) Uiso 1 1 d . . .
H33A H 0.3306 0.2938 0.5325 0.033 Uiso 1 1 calc R . .
C34A C 0.4284(7) 0.3299(4) 0.5492(4) 0.024(3) Uiso 1 1 d . . .
C35A C 0.4656(8) 0.3597(4) 0.5802(4) 0.036(4) Uiso 1 1 d . . .
H35A H 0.5173 0.3701 0.5764 0.043 Uiso 1 1 calc R . .
C36A C 0.4283(7) 0.3743(4) 0.6164(4) 0.027(3) Uiso 1 1 d . . .
C37A C -0.2236(9) 0.4000(5) 0.6151(5) 0.043(4) Uiso 1 1 d . . .
H37A H -0.1833 0.4141 0.5978 0.052 Uiso 1 1 calc R . .
C38A C -0.2830(10) 0.3759(5) 0.5819(5) 0.072(6) Uiso 1 1 d . . .
H38D H -0.2555 0.3525 0.5671 0.107 Uiso 1 1 calc R . .
H38E H -0.3062 0.3972 0.5601 0.107 Uiso 1 1 calc R . .
H38F H -0.3251 0.3627 0.5974 0.107 Uiso 1 1 calc R . .
C39A C -0.2644(9) 0.4373(5) 0.6367(5) 0.064(5) Uiso 1 1 d . . .
H39D H -0.3072 0.4251 0.6524 0.096 Uiso 1 1 calc R . .
H39E H -0.2866 0.4582 0.6142 0.096 Uiso 1 1 calc R . .
H39F H -0.2260 0.4527 0.6575 0.096 Uiso 1 1 calc R . .
C40A C 0.0196(8) 0.3052(4) 0.6632(5) 0.038(4) Uiso 1 1 d . . .
H40A H 0.0398 0.3208 0.6377 0.045 Uiso 1 1 calc R . .
C41A C 0.0191(8) 0.2558(4) 0.6549(5) 0.042(4) Uiso 1 1 d . . .
H41D H -0.0040 0.2405 0.6789 0.063 Uiso 1 1 calc R . .
H41E H 0.0735 0.2454 0.6535 0.063 Uiso 1 1 calc R . .
H41F H -0.0126 0.2494 0.6271 0.063 Uiso 1 1 calc R . .
C42A C 0.0766(8) 0.3144(4) 0.7053(4) 0.037(4) Uiso 1 1 d . . .
H42D H 0.0709 0.3454 0.7144 0.055 Uiso 1 1 calc R . .
H42E H 0.1314 0.3091 0.6992 0.055 Uiso 1 1 calc R . .
H42F H 0.0634 0.2946 0.7290 0.055 Uiso 1 1 calc R . .
C43A C -0.2155(9) 0.3029(5) 0.7475(5) 0.046(4) Uiso 1 1 d . . .
H43A H -0.1919 0.2729 0.7546 0.056 Uiso 1 1 calc R . .
C44A C -0.1995(11) 0.3318(6) 0.7896(6) 0.096(7) Uiso 1 1 d . . .
H44D H -0.1426 0.3317 0.7993 0.144 Uiso 1 1 calc R . .
H44E H -0.2287 0.3196 0.8129 0.144 Uiso 1 1 calc R . .
H44F H -0.2171 0.3623 0.7831 0.144 Uiso 1 1 calc R . .
C45A C -0.3029(11) 0.2963(6) 0.7375(6) 0.099(7) Uiso 1 1 d . . .
H45D H -0.3284 0.3251 0.7309 0.148 Uiso 1 1 calc R . .
H45E H -0.3245 0.2829 0.7629 0.148 Uiso 1 1 calc R . .
H45F H -0.3130 0.2766 0.7120 0.148 Uiso 1 1 calc R . .
C46A C 0.4732(8) 0.4046(4) 0.6474(4) 0.037(4) Uiso 1 1 d . . .
H46A H 0.4345 0.4172 0.6667 0.045 Uiso 1 1 calc R . .
C47A C 0.5114(7) 0.4429(4) 0.6277(4) 0.035(4) Uiso 1 1 d . . .
H47D H 0.5571 0.4325 0.6132 0.052 Uiso 1 1 calc R . .
H47E H 0.5293 0.4643 0.6507 0.052 Uiso 1 1 calc R . .
H47F H 0.4732 0.4573 0.6060 0.052 Uiso 1 1 calc R . .
C48A C 0.5339(8) 0.3788(5) 0.6770(5) 0.047(4) Uiso 1 1 d . . .
H48D H 0.5074 0.3545 0.6912 0.071 Uiso 1 1 calc R . .
H48E H 0.5596 0.3986 0.6995 0.071 Uiso 1 1 calc R . .
H48F H 0.5739 0.3664 0.6594 0.071 Uiso 1 1 calc R . .
C49A C 0.2335(7) 0.3052(4) 0.5936(4) 0.026(3) Uiso 1 1 d . . .
H49A H 0.2128 0.3186 0.6201 0.031 Uiso 1 1 calc R . .
C50A C 0.2402(8) 0.2553(4) 0.6022(4) 0.034(4) Uiso 1 1 d . . .
H50D H 0.2482 0.2399 0.5747 0.051 Uiso 1 1 calc R . .
H50E H 0.1914 0.2446 0.6132 0.051 Uiso 1 1 calc R . .
H50F H 0.2854 0.2495 0.6240 0.051 Uiso 1 1 calc R . .
C51A C 0.1747(8) 0.3176(4) 0.5543(4) 0.037(4) Uiso 1 1 d . . .
H51D H 0.1730 0.3500 0.5510 0.055 Uiso 1 1 calc R . .
H51E H 0.1218 0.3066 0.5591 0.055 Uiso 1 1 calc R . .
H51F H 0.1915 0.3042 0.5275 0.055 Uiso 1 1 calc R . .
C52A C 0.4687(8) 0.3171(5) 0.5080(5) 0.044(4) Uiso 1 1 d . . .
H52A H 0.4356 0.2938 0.4917 0.053 Uiso 1 1 calc R . .
C53A C 0.4724(10) 0.3560(5) 0.4787(5) 0.075(6) Uiso 1 1 d . . .
H53D H 0.4198 0.3697 0.4737 0.112 Uiso 1 1 calc R . .
H53E H 0.4895 0.3464 0.4505 0.112 Uiso 1 1 calc R . .
H53F H 0.5103 0.3777 0.4924 0.112 Uiso 1 1 calc R . .
C54A C 0.5540(8) 0.2968(5) 0.5213(5) 0.056(5) Uiso 1 1 d . . .
H54D H 0.5759 0.2855 0.4950 0.084 Uiso 1 1 calc R . .
H54E H 0.5498 0.2724 0.5422 0.084 Uiso 1 1 calc R . .
H54F H 0.5889 0.3199 0.5350 0.084 Uiso 1 1 calc R . .
C55A C 0.2704(8) 0.4438(5) 0.5529(5) 0.041(4) Uiso 1 1 d . . .
C56A C 0.3037(13) 0.4402(7) 0.5059(7) 0.124(9) Uiso 1 1 d . . .
H56D H 0.3548 0.4246 0.5090 0.187 Uiso 1 1 calc R . .
H56E H 0.3110 0.4701 0.4942 0.187 Uiso 1 1 calc R . .
H56F H 0.2659 0.4237 0.4856 0.187 Uiso 1 1 calc R . .
C57A C -0.0318(7) 0.4387(4) 0.7095(4) 0.020(3) Uiso 1 1 d . . .
C58A C -0.0588(10) 0.4357(6) 0.7535(5) 0.078(6) Uiso 1 1 d . . .
H58A H -0.1167 0.4338 0.7509 0.116 Uiso 1 1 calc R . .
H58B H -0.0415 0.4623 0.7704 0.116 Uiso 1 1 calc R . .
H58C H -0.0360 0.4092 0.7684 0.116 Uiso 1 1 calc R . .
Ni3 Ni 0.37740(14) 0.29877(6) 0.86912(7) 0.0485(5) Uani 1 1 d . . .
Cl4 Cl 0.4626(3) 0.33582(12) 0.82873(12) 0.0538(12) Uani 1 1 d . . .
Cl5 Cl 0.2962(3) 0.25632(13) 0.82373(13) 0.0673(14) Uani 1 1 d . . .
Cl6 Cl 0.4557(3) 0.25612(13) 0.91657(14) 0.0672(14) Uani 1 1 d . . .
Cl7 Cl 0.2977(2) 0.33765(12) 0.90975(14) 0.0611(13) Uani 1 1 d . . .

loop_
_atom_site_aniso_label
_atom_site_aniso_U_11
_atom_site_aniso_U_22
_atom_site_aniso_U_33
_atom_site_aniso_U_23
_atom_site_aniso_U_13
_atom_site_aniso_U_12
Ni1 0.0172(9) 0.0178(8) 0.0243(10) 0.0011(8) -0.0049(8) -0.0013(8)
Ni2 0.0175(9) 0.0197(9) 0.0253(10) -0.0003(8) -0.0056(8) -0.0008(8)
Cl1 0.0184(18) 0.0239(18) 0.049(2) -0.0034(16) -0.0131(18) 0.0005(15)
Cl2 0.0321(19) 0.0337(19) 0.033(2) 0.0008(16) 0.0122(17) 0.0008(16)
Cl3 0.035(2) 0.0242(18) 0.030(2) 0.0012(16) -0.0049(17) -0.0023(16)
Ni1A 0.0214(10) 0.0231(10) 0.0168(10) 0.0006(8) -0.0071(8) 0.0012(8)
Ni2A 0.0211(10) 0.0302(11) 0.0276(12) -0.0015(9) -0.0097(9) 0.0006(9)
Cl1A 0.0213(16) 0.0252(16) 0.0349(19) 0.0007(18) -0.0085(14) -0.0089(17)
Cl2A 0.032(2) 0.049(2) 0.019(2) 0.0109(18) 0.0030(17) 0.0079(19)
Cl3A 0.029(2) 0.032(2) 0.047(3) 0.0005(18) -0.0009(19) -0.0083(16)
Ni3 0.0732(14) 0.0337(10) 0.0338(11) -0.0020(11) -0.0185(10) 0.0063(13)
Cl4 0.081(3) 0.038(2) 0.040(3) 0.0047(19) -0.009(2) 0.005(2)
Cl5 0.103(4) 0.047(3) 0.043(3) -0.006(2) -0.035(3) -0.003(3)
Cl6 0.107(4) 0.036(2) 0.052(3) -0.001(2) -0.024(3) 0.004(2)
Cl7 0.062(3) 0.038(2) 0.077(3) -0.011(2) -0.027(3) 0.006(2)

loop_
_atom_type_symbol
_atom_type_description
_atom_type_scat_dispersion_real
_atom_type_scat_dispersion_imag
_atom_type_scat_source
C C 0.0033 0.0016 'International Tables Vol C Tables 4.2.6.8 and 6.1.1.4'
H H 0.0000 0.0000 'International Tables Vol C Tables 4.2.6.8 and 6.1.1.4'
N N 0.0061 0.0033 'International Tables Vol C Tables 4.2.6.8 and 6.1.1.4'
Cl Cl 0.1484 0.1585 'International Tables Vol C Tables 4.2.6.8 and 6.1.1.4'
Ni Ni 0.3393 1.1124 'International Tables Vol C Tables 4.2.6.8 and 6.1.1.4'

loop_
_geom_angle_atom_site_label_1
_geom_angle_atom_site_label_2
_geom_angle_atom_site_label_3
_geom_angle
_geom_angle_site_symmetry_1
_geom_angle_site_symmetry_3
_geom_angle_publ_flag
N2 Ni1 N3 79.6(4) . . ?
N2 Ni1 N1 77.5(4) . . ?
N3 Ni1 N1 157.0(4) . . ?
N2 Ni1 Cl2 132.4(3) . . ?
N3 Ni1 Cl2 96.1(3) . . ?
N1 Ni1 Cl2 99.5(3) . . ?
N2 Ni1 Cl1 96.8(3) . . ?
N3 Ni1 Cl1 92.8(3) . . ?
N1 Ni1 Cl1 89.7(3) . . ?
Cl2 Ni1 Cl1 130.78(15) . . ?
N5 Ni2 N7 170.1(4) . . ?
N5 Ni2 N4 75.5(4) . . ?
N7 Ni2 N4 113.7(4) . . ?
N5 Ni2 N6 79.9(4) . . ?
N7 Ni2 N6 90.7(4) . . ?
N4 Ni2 N6 154.8(4) . . ?
N5 Ni2 Cl3 96.6(3) . . ?
N7 Ni2 Cl3 87.9(3) . . ?
N4 Ni2 Cl3 86.7(3) . . ?
N6 Ni2 Cl3 100.9(3) . . ?
N5 Ni2 Cl1 86.3(3) . . ?
N7 Ni2 Cl1 90.6(3) . . ?
N4 Ni2 Cl1 85.6(3) . . ?
N6 Ni2 Cl1 88.2(3) . . ?
Cl3 Ni2 Cl1 170.78(13) . . ?
Ni1 Cl1 Ni2 111.29(14) . . ?
C7 N1 C1 120.7(10) . . ?
C7 N1 Ni1 112.7(8) . . ?
C1 N1 Ni1 126.6(8) . . ?
C13 N2 C9 119.4(11) . . ?
C13 N2 Ni1 121.4(9) . . ?
C9 N2 Ni1 118.6(9) . . ?
C14 N3 C18 119.7(11) . . ?
C14 N3 Ni1 109.5(8) . . ?
C18 N3 Ni1 130.3(9) . . ?
C19 N4 C23 115.6(11) . . ?
C19 N4 Ni2 130.1(9) . . ?
C23 N4 Ni2 113.5(8) . . ?
C24 N5 C28 111.4(10) . . ?
C24 N5 Ni2 129.9(8) . . ?
C28 N5 Ni2 118.7(8) . . ?
C29 N6 C31 123.8(11) . . ?
C29 N6 Ni2 108.9(9) . . ?
C31 N6 Ni2 126.7(8) . . ?
C55 N7 Ni2 161.5(12) . . ?
N1 C1 C6 120.8(12) . . ?
N1 C1 C2 121.9(12) . . ?
C6 C1 C2 117.2(12) . . ?
C1 C2 C3 121.5(12) . . ?
C1 C2 C40 119.4(12) . . ?
C3 C2 C40 119.0(12) . . ?
C4 C3 C2 121.2(13) . . ?
C4 C3 H3 119.4 . . ?
C2 C3 H3 119.4 . . ?
C5 C4 C3 115.1(13) . . ?
C5 C4 C43 122.5(13) . . ?
C3 C4 C43 122.0(13) . . ?
C6 C5 C4 124.2(13) . . ?
C6 C5 H5 117.9 . . ?
C4 C5 H5 117.9 . . ?
C5 C6 C1 120.2(12) . . ?
C5 C6 C37 118.7(11) . . ?
C1 C6 C37 121.1(12) . . ?
N1 C7 C9 119.0(10) . . ?
N1 C7 C8 126.7(10) . . ?
C9 C7 C8 114.2(10) . . ?
C7 C8 H8A 109.5 . . ?
C7 C8 H8B 109.5 . . ?
H8A C8 H8B 109.5 . . ?
C7 C8 H8C 109.5 . . ?
H8A C8 H8C 109.5 . . ?
H8B C8 H8C 109.5 . . ?
C10 C9 N2 116.2(11) . . ?
C10 C9 C7 132.3(12) . . ?
N2 C9 C7 111.2(11) . . ?
C11 C10 C9 125.1(13) . . ?
C11 C10 H10 117.5 . . ?
C9 C10 H10 117.5 . . ?
C10 C11 C12 119.6(13) . . ?
C10 C11 H11 120.2 . . ?
C12 C11 H11 120.2 . . ?
C13 C12 C11 115.5(12) . . ?
C13 C12 H12 122.3 . . ?
C11 C12 H12 122.3 . . ?
C12 C13 N2 124.1(12) . . ?
C12 C13 C14 126.6(13) . . ?
N2 C13 C14 109.0(12) . . ?
N3 C14 C15 120.2(12) . . ?
N3 C14 C13 120.3(12) . . ?
C15 C14 C13 119.4(13) . . ?
C16 C15 C14 117.3(13) . . ?
C16 C15 H15 121.3 . . ?
C14 C15 H15 121.3 . . ?
C17 C16 C15 119.4(13) . . ?
C17 C16 H16 120.3 . . ?
C15 C16 H16 120.3 . . ?
C16 C17 C18 125.2(14) . . ?
C16 C17 H17 117.4 . . ?
C18 C17 H17 117.4 . . ?
C17 C18 N3 118.1(13) . . ?
C17 C18 C19 128.6(13) . . ?
N3 C18 C19 113.0(12) . . ?
N4 C19 C20 122.5(14) . . ?
N4 C19 C18 116.5(12) . . ?
C20 C19 C18 120.4(13) . . ?
C21 C20 C19 122.4(14) . . ?
C21 C20 H20 118.8 . . ?
C19 C20 H20 118.8 . . ?
C20 C21 C22 114.1(13) . . ?
C20 C21 H21 122.9 . . ?
C22 C21 H21 122.9 . . ?
C23 C22 C21 123.9(13) . . ?
C23 C22 H22 118.1 . . ?
C21 C22 H22 118.1 . . ?
C22 C23 N4 120.5(11) . . ?
C22 C23 C24 127.6(12) . . ?
N4 C23 C24 111.5(10) . . ?
N5 C24 C25 133.7(12) . . ?
N5 C24 C23 108.8(11) . . ?
C25 C24 C23 116.7(11) . . ?
C24 C25 C26 114.0(12) . . ?
C24 C25 H25 123.0 . . ?
C26 C25 H25 123.0 . . ?
C27 C26 C25 115.0(14) . . ?
C27 C26 H26 122.5 . . ?
C25 C26 H26 122.5 . . ?
C26 C27 C28 124.5(15) . . ?
C26 C27 H27 117.7 . . ?
C28 C27 H27 117.7 . . ?
N5 C28 C27 120.7(12) . . ?
N5 C28 C29 112.6(11) . . ?
C27 C28 C29 126.5(13) . . ?
N6 C29 C28 119.9(12) . . ?
N6 C29 C30 121.5(12) . . ?
C28 C29 C30 118.2(12) . . ?
C29 C30 H30A 109.5 . . ?
C29 C30 H30B 109.5 . . ?
H30A C30 H30B 109.5 . . ?
C29 C30 H30C 109.5 . . ?
H30A C30 H30C 109.5 . . ?
H30B C30 H30C 109.5 . . ?
N6 C31 C36 126.6(12) . . ?
N6 C31 C32 113.4(11) . . ?
C36 C31 C32 119.9(12) . . ?
C31 C32 C33 115.5(12) . . ?
C31 C32 C52 126.0(12) . . ?
C33 C32 C52 118.4(12) . . ?
C34 C33 C32 123.2(14) . . ?
C34 C33 H33 118.4 . . ?
C32 C33 H33 118.4 . . ?
C33 C34 C35 116.3(14) . . ?
C33 C34 C49 122.6(15) . . ?
C35 C34 C49 120.7(14) . . ?
C36 C35 C34 122.8(14) . . ?
C36 C35 H35 118.6 . . ?
C34 C35 H35 118.6 . . ?
C35 C36 C31 122.2(13) . . ?
C35 C36 C46 120.9(12) . . ?
C31 C36 C46 116.4(11) . . ?
C38 C37 C6 108.3(11) . . ?
C38 C37 C39 114.2(12) . . ?
C6 C37 C39 113.3(11) . . ?
C38 C37 H37 106.9 . . ?
C6 C37 H37 106.9 . . ?
C39 C37 H37 106.9 . . ?
C37 C38 H38A 109.5 . . ?
C37 C38 H38B 109.5 . . ?
H38A C38 H38B 109.5 . . ?
C37 C38 H38C 109.5 . . ?
H38A C38 H38C 109.5 . . ?
H38B C38 H38C 109.5 . . ?
C37 C39 H39A 109.5 . . ?
C37 C39 H39B 109.5 . . ?
H39A C39 H39B 109.5 . . ?
C37 C39 H39C 109.5 . . ?
H39A C39 H39C 109.5 . . ?
H39B C39 H39C 109.5 . . ?
C2 C40 C41 109.5(11) . . ?
C2 C40 C42 103.6(11) . . ?
C41 C40 C42 109.4(11) . . ?
C2 C40 H40 111.3 . . ?
C41 C40 H40 111.3 . . ?
C42 C40 H40 111.3 . . ?
C40 C41 H41A 109.5 . . ?
C40 C41 H41B 109.5 . . ?
H41A C41 H41B 109.5 . . ?
C40 C41 H41C 109.5 . . ?
H41A C41 H41C 109.5 . . ?
H41B C41 H41C 109.5 . . ?
C40 C42 H42A 109.5 . . ?
C40 C42 H42B 109.5 . . ?
H42A C42 H42B 109.5 . . ?
C40 C42 H42C 109.5 . . ?
H42A C42 H42C 109.5 . . ?
H42B C42 H42C 109.5 . . ?
C4 C43 C45 113.0(12) . . ?
C4 C43 C44 113.5(11) . . ?
C45 C43 C44 109.6(11) . . ?
C4 C43 H43 106.7 . . ?
C45 C43 H43 106.7 . . ?
C44 C43 H43 106.7 . . ?
C43 C44 H44A 109.5 . . ?
C43 C44 H44B 109.5 . . ?
H44A C44 H44B 109.5 . . ?
C43 C44 H44C 109.5 . . ?
H44A C44 H44C 109.5 . . ?
H44B C44 H44C 109.5 . . ?
C43 C45 H45A 109.5 . . ?
C43 C45 H45B 109.5 . . ?
H45A C45 H45B 109.5 . . ?
C43 C45 H45C 109.5 . . ?
H45A C45 H45C 109.5 . . ?
H45B C45 H45C 109.5 . . ?
C48 C46 C47 108.2(11) . . ?
C48 C46 C36 111.8(11) . . ?
C47 C46 C36 106.3(11) . . ?
C48 C46 H46 110.2 . . ?
C47 C46 H46 110.2 . . ?
C36 C46 H46 110.2 . . ?
C46 C47 H47A 109.5 . . ?
C46 C47 H47B 109.5 . . ?
H47A C47 H47B 109.5 . . ?
C46 C47 H47C 109.5 . . ?
H47A C47 H47C 109.5 . . ?
H47B C47 H47C 109.5 . . ?
C46 C48 H48A 109.5 . . ?
C46 C48 H48B 109.5 . . ?
H48A C48 H48B 109.5 . . ?
C46 C48 H48C 109.5 . . ?
H48A C48 H48C 109.5 . . ?
H48B C48 H48C 109.5 . . ?
C51 C49 C34 116.7(17) . . ?
C51 C49 C50 106.8(16) . . ?
C34 C49 C50 123.4(16) . . ?
C51 C49 H49 102.1 . . ?
C34 C49 H49 102.1 . . ?
C50 C49 H49 102.1 . . ?
C49 C50 H50A 109.5 . . ?
C49 C50 H50B 109.5 . . ?
H50A C50 H50B 109.5 . . ?
C49 C50 H50C 109.5 . . ?
H50A C50 H50C 109.5 . . ?
H50B C50 H50C 109.5 . . ?
C49 C51 H51A 109.5 . . ?
C49 C51 H51B 109.5 . . ?
H51A C51 H51B 109.5 . . ?
C49 C51 H51C 109.5 . . ?
H51A C51 H51C 109.5 . . ?
H51B C51 H51C 109.5 . . ?
C53 C52 C32 113.7(11) . . ?
C53 C52 C54 109.4(11) . . ?
C32 C52 C54 108.8(11) . . ?
C53 C52 H52 108.3 . . ?
C32 C52 H52 108.3 . . ?
C54 C52 H52 108.3 . . ?
C52 C53 H53A 109.5 . . ?
C52 C53 H53B 109.5 . . ?
H53A C53 H53B 109.5 . . ?
C52 C53 H53C 109.5 . . ?
H53A C53 H53C 109.5 . . ?
H53B C53 H53C 109.5 . . ?
C52 C54 H54A 109.5 . . ?
C52 C54 H54B 109.5 . . ?
H54A C54 H54B 109.5 . . ?
C52 C54 H54C 109.5 . . ?
H54A C54 H54C 109.5 . . ?
H54B C54 H54C 109.5 . . ?
N7 C55 C56 172.3(17) . . ?
C55 C56 H56A 109.5 . . ?
C55 C56 H56B 109.5 . . ?
H56A C56 H56B 109.5 . . ?
C55 C56 H56C 109.5 . . ?
H56A C56 H56C 109.5 . . ?
H56B C56 H56C 109.5 . . ?
N7A Ni1A N5A 170.0(4) . . ?
N7A Ni1A N4A 113.3(4) . . ?
N5A Ni1A N4A 76.3(4) . . ?
N7A Ni1A N6A 92.8(4) . . ?
N5A Ni1A N6A 77.5(4) . . ?
N4A Ni1A N6A 153.6(4) . . ?
N7A Ni1A Cl3A 86.7(3) . . ?
N5A Ni1A Cl3A 96.7(3) . . ?
N4A Ni1A Cl3A 87.2(3) . . ?
N6A Ni1A Cl3A 98.6(3) . . ?
N7A Ni1A Cl1A 89.5(3) . . ?
N5A Ni1A Cl1A 88.3(3) . . ?
N4A Ni1A Cl1A 87.3(3) . . ?
N6A Ni1A Cl1A 89.3(3) . . ?
Cl3A Ni1A Cl1A 171.47(14) . . ?
N2A Ni2A N8A 167.5(4) . . ?
N2A Ni2A N1A 76.4(4) . . ?
N8A Ni2A N1A 91.3(4) . . ?
N2A Ni2A N3A 79.6(4) . . ?
N8A Ni2A N3A 112.6(4) . . ?
N1A Ni2A N3A 156.0(4) . . ?
N2A Ni2A Cl2A 96.1(3) . . ?
N8A Ni2A Cl2A 87.9(3) . . ?
N1A Ni2A Cl2A 97.8(3) . . ?
N3A Ni2A Cl2A 86.0(3) . . ?
N2A Ni2A Cl1A 89.0(3) . . ?
N8A Ni2A Cl1A 88.7(3) . . ?
N1A Ni2A Cl1A 90.8(3) . . ?
N3A Ni2A Cl1A 87.4(3) . . ?
Cl2A Ni2A Cl1A 170.77(14) . . ?
Ni2A Cl1A Ni1A 113.21(13) . . ?
C7A N1A C1A 116.1(10) . . ?
C7A N1A Ni2A 114.0(8) . . ?
C1A N1A Ni2A 128.7(8) . . ?
C9A N2A C13A 126.7(12) . . ?
C9A N2A Ni2A 119.4(10) . . ?
C13A N2A Ni2A 113.8(9) . . ?
C18A N3A C14A 119.1(12) . . ?
C18A N3A Ni2A 128.8(10) . . ?
C14A N3A Ni2A 111.4(9) . . ?
C19A N4A C23A 116.7(10) . . ?
C19A N4A Ni1A 130.5(8) . . ?
C23A N4A Ni1A 112.3(7) . . ?
C24A N5A C28A 120.9(11) . . ?
C24A N5A Ni1A 120.7(9) . . ?
C28A N5A Ni1A 118.4(8) . . ?
C29A N6A C31A 124.3(12) . . ?
C29A N6A Ni1A 111.2(10) . . ?
C31A N6A Ni1A 124.4(8) . . ?
C55A N7A Ni1A 168.1(12) . . ?
C57A N8A Ni2A 161.4(9) . . ?
C2A C1A C6A 121.5(12) . . ?
C2A C1A N1A 126.6(11) . . ?
C6A C1A N1A 111.7(11) . . ?
C1A C2A C3A 118.8(12) . . ?
C1A C2A C40A 121.0(12) . . ?
C3A C2A C40A 120.1(12) . . ?
C2A C3A C4A 125.4(14) . . ?
C2A C3A H3A 117.3 . . ?
C4A C3A H3A 117.3 . . ?
C5A C4A C3A 112.0(13) . . ?
C5A C4A C43A 126.1(14) . . ?
C3A C4A C43A 121.9(13) . . ?
C4A C5A C6A 127.4(14) . . ?
C4A C5A H5A 116.3 . . ?
C6A C5A H5A 116.3 . . ?
C5A C6A C1A 114.8(13) . . ?
C5A C6A C37A 120.9(13) . . ?
C1A C6A C37A 124.2(12) . . ?
N1A C7A C9A 117.1(12) . . ?
N1A C7A C8A 129.2(12) . . ?
C9A C7A C8A 113.5(12) . . ?
C7A C8A H8A1 109.5 . . ?
C7A C8A H8A2 109.5 . . ?
H8A1 C8A H8A2 109.5 . . ?
C7A C8A H8A3 109.5 . . ?
H8A1 C8A H8A3 109.5 . . ?
H8A2 C8A H8A3 109.5 . . ?
N2A C9A C10A 118.8(13) . . ?
N2A C9A C7A 112.5(12) . . ?
C10A C9A C7A 128.7(13) . . ?
C11A C10A C9A 120.1(14) . . ?
C11A C10A H10A 119.9 . . ?
C9A C10A H10A 119.9 . . ?
C10A C11A C12A 119.6(15) . . ?
C10A C11A H11A 120.2 . . ?
C12A C11A H11A 120.2 . . ?
C13A C12A C11A 119.7(14) . . ?
C13A C12A H12A 120.2 . . ?
C11A C12A H12A 120.2 . . ?
N2A C13A C12A 115.0(13) . . ?
N2A C13A C14A 119.4(13) . . ?
C12A C13A C14A 125.5(14) . . ?
N3A C14A C15A 124.8(14) . . ?
N3A C14A C13A 114.5(13) . . ?
C15A C14A C13A 120.7(14) . . ?
C16A C15A C14A 111.0(14) . . ?
C16A C15A H15A 124.5 . . ?
C14A C15A H15A 124.5 . . ?
C15A C16A C17A 125.4(13) . . ?
C15A C16A H16A 117.3 . . ?
C17A C16A H16A 117.3 . . ?
C18A C17A C16A 118.8(14) . . ?
C18A C17A H17A 120.6 . . ?
C16A C17A H17A 120.6 . . ?
N3A C18A C17A 120.9(14) . . ?
N3A C18A C19A 116.6(12) . . ?
C17A C18A C19A 122.3(13) . . ?
N4A C19A C20A 123.7(11) . . ?
N4A C19A C18A 115.9(11) . . ?
C20A C19A C18A 120.4(11) . . ?
C21A C20A C19A 118.1(12) . . ?
C21A C20A H20A 120.9 . . ?
C19A C20A H20A 120.9 . . ?
C22A C21A C20A 117.1(14) . . ?
C22A C21A H21A 121.5 . . ?
C20A C21A H21A 121.5 . . ?
C21A C22A C23A 124.7(14) . . ?
C21A C22A H22A 117.7 . . ?
C23A C22A H22A 117.7 . . ?
N4A C23A C22A 119.6(11) . . ?
N4A C23A C24A 115.3(10) . . ?
C22A C23A C24A 125.0(11) . . ?
N5A C24A C25A 120.8(12) . . ?
N5A C24A C23A 113.9(11) . . ?
C25A C24A C23A 125.3(12) . . ?
C24A C25A C26A 117.0(12) . . ?
C24A C25A H25A 121.5 . . ?
C26A C25A H25A 121.5 . . ?
C27A C26A C25A 123.4(13) . . ?
C27A C26A H26A 118.3 . . ?
C25A C26A H26A 118.3 . . ?
C28A C27A C26A 113.0(13) . . ?
C28A C27A H27A 123.5 . . ?
C26A C27A H27A 123.5 . . ?
N5A C28A C27A 124.8(12) . . ?
N5A C28A C29A 115.7(12) . . ?
C27A C28A C29A 119.5(12) . . ?
N6A C29A C28A 116.9(13) . . ?
N6A C29A C30A 120.7(13) . . ?
C28A C29A C30A 122.1(13) . . ?
C29A C30A H30D 109.5 . . ?
C29A C30A H30E 109.5 . . ?
H30D C30A H30E 109.5 . . ?
C29A C30A H30F 109.5 . . ?
H30D C30A H30F 109.5 . . ?
H30E C30A H30F 109.5 . . ?
C36A C31A C32A 124.0(12) . . ?
C36A C31A N6A 115.9(11) . . ?
C32A C31A N6A 119.9(11) . . ?
C33A C32A C31A 116.7(12) . . ?
C33A C32A C49A 117.6(12) . . ?
C31A C32A C49A 125.7(12) . . ?
C34A C33A C32A 120.9(13) . . ?
C34A C33A H33A 119.6 . . ?
C32A C33A H33A 119.6 . . ?
C33A C34A C35A 120.7(12) . . ?
C33A C34A C52A 118.9(12) . . ?
C35A C34A C52A 120.3(12) . . ?
C36A C35A C34A 121.9(13) . . ?
C36A C35A H35A 119.1 . . ?
C34A C35A H35A 119.1 . . ?
C31A C36A C35A 115.8(12) . . ?
C31A C36A C46A 126.7(12) . . ?
C35A C36A C46A 117.4(12) . . ?
C39A C37A C38A 110.0(13) . . ?
C39A C37A C6A 117.1(12) . . ?
C38A C37A C6A 109.5(12) . . ?
C39A C37A H37A 106.6 . . ?
C38A C37A H37A 106.6 . . ?
C6A C37A H37A 106.6 . . ?
C37A C38A H38D 109.5 . . ?
C37A C38A H38E 109.5 . . ?
H38D C38A H38E 109.5 . . ?
C37A C38A H38F 109.5 . . ?
H38D C38A H38F 109.5 . . ?
H38E C38A H38F 109.5 . . ?
C37A C39A H39D 109.5 . . ?
C37A C39A H39E 109.5 . . ?
H39D C39A H39E 109.5 . . ?
C37A C39A H39F 109.5 . . ?
H39D C39A H39F 109.5 . . ?
H39E C39A H39F 109.5 . . ?
C41A C40A C2A 111.6(11) . . ?
C41A C40A C42A 107.9(11) . . ?
C2A C40A C42A 109.7(11) . . ?
C41A C40A H40A 109.2 . . ?
C2A C40A H40A 109.2 . . ?
C42A C40A H40A 109.2 . . ?
C40A C41A H41D 109.5 . . ?
C40A C41A H41E 109.5 . . ?
H41D C41A H41E 109.5 . . ?
C40A C41A H41F 109.5 . . ?
H41D C41A H41F 109.5 . . ?
H41E C41A H41F 109.5 . . ?
C40A C42A H42D 109.5 . . ?
C40A C42A H42E 109.5 . . ?
H42D C42A H42E 109.5 . . ?
C40A C42A H42F 109.5 . . ?
H42D C42A H42F 109.5 . . ?
H42E C42A H42F 109.5 . . ?
C4A C43A C45A 112.0(14) . . ?
C4A C43A C44A 114.2(13) . . ?
C45A C43A C44A 109.3(14) . . ?
C4A C43A H43A 107.0 . . ?
C45A C43A H43A 107.0 . . ?
C44A C43A H43A 107.0 . . ?
C43A C44A H44D 109.5 . . ?
C43A C44A H44E 109.5 . . ?
H44D C44A H44E 109.5 . . ?
C43A C44A H44F 109.5 . . ?
H44D C44A H44F 109.5 . . ?
H44E C44A H44F 109.5 . . ?
C43A C45A H45D 109.5 . . ?
C43A C45A H45E 109.5 . . ?
H45D C45A H45E 109.5 . . ?
C43A C45A H45F 109.5 . . ?
H45D C45A H45F 109.5 . . ?
H45E C45A H45F 109.5 . . ?
C36A C46A C47A 116.0(12) . . ?
C36A C46A C48A 110.0(11) . . ?
C47A C46A C48A 110.2(11) . . ?
C36A C46A H46A 106.7 . . ?
C47A C46A H46A 106.7 . . ?
C48A C46A H46A 106.7 . . ?
C46A C47A H47D 109.5 . . ?
C46A C47A H47E 109.5 . . ?
H47D C47A H47E 109.5 . . ?
C46A C47A H47F 109.5 . . ?
H47D C47A H47F 109.5 . . ?
H47E C47A H47F 109.5 . . ?
C46A C48A H48D 109.5 . . ?
C46A C48A H48E 109.5 . . ?
H48D C48A H48E 109.5 . . ?
C46A C48A H48F 109.5 . . ?
H48D C48A H48F 109.5 . . ?
H48E C48A H48F 109.5 . . ?
C32A C49A C50A 111.7(11) . . ?
C32A C49A C51A 111.1(10) . . ?
C50A C49A C51A 114.0(11) . . ?
C32A C49A H49A 106.5 . . ?
C50A C49A H49A 106.5 . . ?
C51A C49A H49A 106.5 . . ?
C49A C50A H50D 109.5 . . ?
C49A C50A H50E 109.5 . . ?
H50D C50A H50E 109.5 . . ?
C49A C50A H50F 109.5 . . ?
H50D C50A H50F 109.5 . . ?
H50E C50A H50F 109.5 . . ?
C49A C51A H51D 109.5 . . ?
C49A C51A H51E 109.5 . . ?
H51D C51A H51E 109.5 . . ?
C49A C51A H51F 109.5 . . ?
H51D C51A H51F 109.5 . . ?
H51E C51A H51F 109.5 . . ?
C53A C52A C34A 110.4(12) . . ?
C53A C52A C54A 111.6(13) . . ?
C34A C52A C54A 110.7(12) . . ?
C53A C52A H52A 108.0 . . ?
C34A C52A H52A 108.0 . . ?
C54A C52A H52A 108.0 . . ?
C52A C53A H53D 109.5 . . ?
C52A C53A H53E 109.5 . . ?
H53D C53A H53E 109.5 . . ?
C52A C53A H53F 109.5 . . ?
H53D C53A H53F 109.5 . . ?
H53E C53A H53F 109.5 . . ?
C52A C54A H54D 109.5 . . ?
C52A C54A H54E 109.5 . . ?
H54D C54A H54E 109.5 . . ?
C52A C54A H54F 109.5 . . ?
H54D C54A H54F 109.5 . . ?
H54E C54A H54F 109.5 . . ?
N7A C55A C56A 173.8(16) . . ?
C55A C56A H56D 109.5 . . ?
C55A C56A H56E 109.5 . . ?
H56D C56A H56E 109.5 . . ?
C55A C56A H56F 109.5 . . ?
H56D C56A H56F 109.5 . . ?
H56E C56A H56F 109.5 . . ?
N8A C57A C58A 175.3(14) . . ?
C57A C58A H58A 109.5 . . ?
C57A C58A H58B 109.5 . . ?
H58A C58A H58B 109.5 . . ?
C57A C58A H58C 109.5 . . ?
H58A C58A H58C 109.5 . . ?
H58B C58A H58C 109.5 . . ?
Cl5 Ni3 Cl7 105.76(19) . . ?
Cl5 Ni3 Cl6 110.89(15) . . ?
Cl7 Ni3 Cl6 106.61(18) . . ?
Cl5 Ni3 Cl4 108.90(18) . . ?
Cl7 Ni3 Cl4 119.48(15) . . ?
Cl6 Ni3 Cl4 105.15(19) . . ?

loop_
_geom_bond_atom_site_label_1
_geom_bond_atom_site_label_2
_geom_bond_distance
_geom_bond_site_symmetry_2
_geom_bond_publ_flag
Ni1 N2 1.937(11) . ?
Ni1 N3 2.128(10) . ?
Ni1 N1 2.172(9) . ?
Ni1 Cl2 2.213(4) . ?
Ni1 Cl1 2.276(4) . ?
Ni2 N5 1.880(9) . ?
Ni2 N7 2.024(11) . ?
Ni2 N4 2.156(10) . ?
Ni2 N6 2.218(10) . ?
Ni2 Cl3 2.333(4) . ?
Ni2 Cl1 2.422(4) . ?
N1 C7 1.257(13) . ?
N1 C1 1.390(14) . ?
N2 C13 1.392(15) . ?
N2 C9 1.413(15) . ?
N3 C14 1.367(15) . ?
N3 C18 1.407(15) . ?
N4 C19 1.347(14) . ?
N4 C23 1.391(14) . ?
N5 C24 1.289(13) . ?
N5 C28 1.411(14) . ?
N6 C29 1.271(14) . ?
N6 C31 1.360(14) . ?
N7 C55 1.070(15) . ?
C1 C6 1.403(16) . ?
C1 C2 1.409(17) . ?
C2 C3 1.423(16) . ?
C2 C40 1.553(17) . ?
C3 C4 1.410(17) . ?
C3 H3 0.9500 . ?
C4 C5 1.409(17) . ?
C4 C43 1.423(16) . ?
C5 C6 1.392(15) . ?
C5 H5 0.9500 . ?
C6 C37 1.509(16) . ?
C7 C9 1.446(14) . ?
C7 C8 1.501(14) . ?
C8 H8A 0.9800 . ?
C8 H8B 0.9800 . ?
C8 H8C 0.9800 . ?
C9 C10 1.378(16) . ?
C10 C11 1.362(16) . ?
C10 H10 0.9500 . ?
C11 C12 1.436(16) . ?
C11 H11 0.9500 . ?
C12 C13 1.389(16) . ?
C12 H12 0.9500 . ?
C13 C14 1.457(17) . ?
C14 C15 1.421(16) . ?
C15 C16 1.416(16) . ?
C15 H15 0.9500 . ?
C16 C17 1.310(15) . ?
C16 H16 0.9500 . ?
C17 C18 1.337(16) . ?
C17 H17 0.9500 . ?
C18 C19 1.469(17) . ?
C19 C20 1.406(16) . ?
C20 C21 1.341(16) . ?
C20 H20 0.9500 . ?
C21 C22 1.405(16) . ?
C21 H21 0.9500 . ?
C22 C23 1.364(15) . ?
C22 H22 0.9500 . ?
C23 C24 1.550(16) . ?
C24 C25 1.376(15) . ?
C25 C26 1.478(17) . ?
C25 H25 0.9500 . ?
C26 C27 1.343(17) . ?
C26 H26 0.9500 . ?
C27 C28 1.416(17) . ?
C27 H27 0.9500 . ?
C28 C29 1.459(16) . ?
C29 C30 1.497(17) . ?
C30 H30A 0.9800 . ?
C30 H30B 0.9800 . ?
C30 H30C 0.9800 . ?
C31 C36 1.370(16) . ?
C31 C32 1.441(17) . ?
C32 C33 1.462(17) . ?
C32 C52 1.543(17) . ?
C33 C34 1.359(18) . ?
C33 H33 0.9500 . ?
C34 C35 1.436(18) . ?
C34 C49 1.500(19) . ?
C35 C36 1.325(16) . ?
C35 H35 0.9500 . ?
C36 C46 1.587(16) . ?
C37 C38 1.502(18) . ?
C37 C39 1.588(16) . ?
C37 H37 1.0000 . ?
C38 H38A 0.9800 . ?
C38 H38B 0.9800 . ?
C38 H38C 0.9800 . ?
C39 H39A 0.9800 . ?
C39 H39B 0.9800 . ?
C39 H39C 0.9800 . ?
C40 C41 1.574(17) . ?
C40 C42 1.602(18) . ?
C40 H40 1.0000 . ?
C41 H41A 0.9800 . ?
C41 H41B 0.9800 . ?
C41 H41C 0.9800 . ?
C42 H42A 0.9800 . ?
C42 H42B 0.9800 . ?
C42 H42C 0.9800 . ?
C43 C45 1.514(18) . ?
C43 C44 1.642(18) . ?
C43 H43 1.0000 . ?
C44 H44A 0.9800 . ?
C44 H44B 0.9800 . ?
C44 H44C 0.9800 . ?
C45 H45A 0.9800 . ?
C45 H45B 0.9800 . ?
C45 H45C 0.9800 . ?
C46 C48 1.489(18) . ?
C46 C47 1.586(16) . ?
C46 H46 1.0000 . ?
C47 H47A 0.9800 . ?
C47 H47B 0.9800 . ?
C47 H47C 0.9800 . ?
C48 H48A 0.9800 . ?
C48 H48B 0.9800 . ?
C48 H48C 0.9800 . ?
C49 C51 1.48(2) . ?
C49 C50 1.60(2) . ?
C49 H49 1.0000 . ?
C50 H50A 0.9800 . ?
C50 H50B 0.9800 . ?
C50 H50C 0.9800 . ?
C51 H51A 0.9800 . ?
C51 H51B 0.9800 . ?
C51 H51C 0.9800 . ?
C52 C53 1.485(15) . ?
C52 C54 1.583(18) . ?
C52 H52 1.0000 . ?
C53 H53A 0.9800 . ?
C53 H53B 0.9800 . ?
C53 H53C 0.9800 . ?
C54 H54A 0.9800 . ?
C54 H54B 0.9800 . ?
C54 H54C 0.9800 . ?
C55 C56 1.62(2) . ?
C56 H56A 0.9800 . ?
C56 H56B 0.9800 . ?
C56 H56C 0.9800 . ?
Ni1A N7A 1.992(12) . ?
Ni1A N5A 1.992(10) . ?
Ni1A N4A 2.135(9) . ?
Ni1A N6A 2.210(11) . ?
Ni1A Cl3A 2.352(4) . ?
Ni1A Cl1A 2.395(4) . ?
Ni2A N2A 2.030(11) . ?
Ni2A N8A 2.098(9) . ?
Ni2A N1A 2.133(9) . ?
Ni2A N3A 2.218(10) . ?
Ni2A Cl2A 2.375(4) . ?
Ni2A Cl1A 2.375(4) . ?
N1A C7A 1.287(14) . ?
N1A C1A 1.501(14) . ?
N2A C9A 1.307(15) . ?
N2A C13A 1.379(15) . ?
N3A C18A 1.310(15) . ?
N3A C14A 1.340(15) . ?
N4A C19A 1.339(13) . ?
N4A C23A 1.362(12) . ?
N5A C24A 1.312(13) . ?
N5A C28A 1.336(14) . ?
N6A C29A 1.311(16) . ?
N6A C31A 1.462(14) . ?
N7A C55A 1.139(16) . ?
N8A C57A 1.102(13) . ?
C1A C2A 1.311(15) . ?
C1A C6A 1.434(16) . ?
C2A C3A 1.319(15) . ?
C2A C40A 1.529(16) . ?
C3A C4A 1.417(17) . ?
C3A H3A 0.9500 . ?
C4A C5A 1.337(17) . ?
C4A C43A 1.443(17) . ?
C5A C6A 1.346(16) . ?
C5A H5A 0.9500 . ?
C6A C37A 1.546(18) . ?
C7A C9A 1.490(16) . ?
C7A C8A 1.526(16) . ?
C8A H8A1 0.9800 . ?
C8A H8A2 0.9800 . ?
C8A H8A3 0.9800 . ?
C9A C10A 1.388(17) . ?
C10A C11A 1.364(17) . ?
C10A H10A 0.9500 . ?
C11A C12A 1.428(18) . ?
C11A H11A 0.9500 . ?
C12A C13A 1.411(17) . ?
C12A H12A 0.9500 . ?
C13A C14A 1.481(18) . ?
C14A C15A 1.402(17) . ?
C15A C16A 1.352(16) . ?
C15A H15A 0.9500 . ?
C16A C17A 1.353(16) . ?
C16A H16A 0.9500 . ?
C17A C18A 1.331(16) . ?
C17A H17A 0.9500 . ?
C18A C19A 1.442(14) . ?
C19A C20A 1.426(14) . ?
C20A C21A 1.390(16) . ?
C20A H20A 0.9500 . ?
C21A C22A 1.306(16) . ?
C21A H21A 0.9500 . ?
C22A C23A 1.406(15) . ?
C22A H22A 0.9500 . ?
C23A C24A 1.428(15) . ?
C24A C25A 1.381(15) . ?
C25A C26A 1.404(15) . ?
C25A H25A 0.9500 . ?
C26A C27A 1.391(15) . ?
C26A H26A 0.9500 . ?
C27A C28A 1.381(16) . ?
C27A H27A 0.9500 . ?
C28A C29A 1.460(16) . ?
C29A C30A 1.512(17) . ?
C30A H30D 0.9800 . ?
C30A H30E 0.9800 . ?
C30A H30F 0.9800 . ?
C31A C36A 1.388(16) . ?
C31A C32A 1.427(17) . ?
C32A C33A 1.408(16) . ?
C32A C49A 1.524(17) . ?
C33A C34A 1.357(15) . ?
C33A H33A 0.9500 . ?
C34A C35A 1.407(16) . ?
C34A C52A 1.540(16) . ?
C35A C36A 1.401(16) . ?
C35A H35A 0.9500 . ?
C36A C46A 1.471(17) . ?
C37A C39A 1.505(17) . ?
C37A C38A 1.538(19) . ?
C37A H37A 1.0000 . ?
C38A H38D 0.9800 . ?
C38A H38E 0.9800 . ?
C38A H38F 0.9800 . ?
C39A H39D 0.9800 . ?
C39A H39E 0.9800 . ?
C39A H39F 0.9800 . ?
C40A C41A 1.507(17) . ?
C40A C42A 1.557(17) . ?
C40A H40A 1.0000 . ?
C41A H41D 0.9800 . ?
C41A H41E 0.9800 . ?
C41A H41F 0.9800 . ?
C42A H42D 0.9800 . ?
C42A H42E 0.9800 . ?
C42A H42F 0.9800 . ?
C43A C45A 1.50(2) . ?
C43A C44A 1.55(2) . ?
C43A H43A 1.0000 . ?
C44A H44D 0.9800 . ?
C44A H44E 0.9800 . ?
C44A H44F 0.9800 . ?
C45A H45D 0.9800 . ?
C45A H45E 0.9800 . ?
C45A H45F 0.9800 . ?
C46A C47A 1.480(15) . ?
C46A C48A 1.516(17) . ?
C46A H46A 1.0000 . ?
C47A H47D 0.9800 . ?
C47A H47E 0.9800 . ?
C47A H47F 0.9800 . ?
C48A H48D 0.9800 . ?
C48A H48E 0.9800 . ?
C48A H48F 0.9800 . ?
C49A C50A 1.526(15) . ?
C49A C51A 1.530(16) . ?
C49A H49A 1.0000 . ?
C50A H50D 0.9800 . ?
C50A H50E 0.9800 . ?
C50A H50F 0.9800 . ?
C51A H51D 0.9800 . ?
C51A H51E 0.9800 . ?
C51A H51F 0.9800 . ?
C52A C53A 1.479(18) . ?
C52A C54A 1.585(18) . ?
C52A H52A 1.0000 . ?
C53A H53D 0.9800 . ?
C53A H53E 0.9800 . ?
C53A H53F 0.9800 . ?
C54A H54D 0.9800 . ?
C54A H54E 0.9800 . ?
C54A H54F 0.9800 . ?
C55A C56A 1.60(2) . ?
C56A H56D 0.9800 . ?
C56A H56E 0.9800 . ?
C56A H56F 0.9800 . ?
C57A C58A 1.467(17) . ?
C58A H58A 0.9800 . ?
C58A H58B 0.9800 . ?
C58A H58C 0.9800 . ?
Ni3 Cl5 2.251(5) . ?
Ni3 Cl7 2.254(5) . ?
Ni3 Cl6 2.265(5) . ?
Ni3 Cl4 2.284(5) . ?

loop_
_geom_torsion_atom_site_label_1
_geom_torsion_atom_site_label_2
_geom_torsion_atom_site_label_3
_geom_torsion_atom_site_label_4
_geom_torsion
_geom_torsion_site_symmetry_1
_geom_torsion_site_symmetry_2
_geom_torsion_site_symmetry_3
_geom_torsion_site_symmetry_4
_geom_torsion_publ_flag
N2 Ni1 Cl1 Ni2 -106.6(3) . . . . ?
N3 Ni1 Cl1 Ni2 -26.8(3) . . . . ?
N1 Ni1 Cl1 Ni2 176.0(3) . . . . ?
Cl2 Ni1 Cl1 Ni2 73.7(2) . . . . ?
N5 Ni2 Cl1 Ni1 -112.7(3) . . . . ?
N7 Ni2 Cl1 Ni1 76.7(3) . . . . ?
N4 Ni2 Cl1 Ni1 -37.0(3) . . . . ?
N6 Ni2 Cl1 Ni1 167.3(3) . . . . ?
Cl3 Ni2 Cl1 Ni1 -4.0(10) . . . . ?
N2 Ni1 N1 C7 -6.9(8) . . . . ?
N3 Ni1 N1 C7 -6.4(15) . . . . ?
Cl2 Ni1 N1 C7 -138.4(8) . . . . ?
Cl1 Ni1 N1 C7 90.2(8) . . . . ?
N2 Ni1 N1 C1 174.9(10) . . . . ?
N3 Ni1 N1 C1 175.4(10) . . . . ?
Cl2 Ni1 N1 C1 43.4(10) . . . . ?
Cl1 Ni1 N1 C1 -88.0(10) . . . . ?
N3 Ni1 N2 C13 1.4(9) . . . . ?
N1 Ni1 N2 C13 -178.8(10) . . . . ?
Cl2 Ni1 N2 C13 -87.3(10) . . . . ?
Cl1 Ni1 N2 C13 93.0(9) . . . . ?
N3 Ni1 N2 C9 -170.2(10) . . . . ?
N1 Ni1 N2 C9 9.6(9) . . . . ?
Cl2 Ni1 N2 C9 101.1(9) . . . . ?
Cl1 Ni1 N2 C9 -78.6(9) . . . . ?
N2 Ni1 N3 C14 -3.4(8) . . . . ?
N1 Ni1 N3 C14 -4.0(15) . . . . ?
Cl2 Ni1 N3 C14 128.6(8) . . . . ?
Cl1 Ni1 N3 C14 -99.9(8) . . . . ?
N2 Ni1 N3 C18 -175.1(12) . . . . ?
N1 Ni1 N3 C18 -175.6(10) . . . . ?
Cl2 Ni1 N3 C18 -43.0(11) . . . . ?
Cl1 Ni1 N3 C18 88.5(11) . . . . ?
N5 Ni2 N4 C19 -177.6(11) . . . . ?
N7 Ni2 N4 C19 6.4(12) . . . . ?
N6 Ni2 N4 C19 171.2(10) . . . . ?
Cl3 Ni2 N4 C19 -79.9(11) . . . . ?
Cl1 Ni2 N4 C19 95.1(11) . . . . ?
N5 Ni2 N4 C23 -8.2(8) . . . . ?
N7 Ni2 N4 C23 175.8(8) . . . . ?
N6 Ni2 N4 C23 -19.5(13) . . . . ?
Cl3 Ni2 N4 C23 89.5(8) . . . . ?
Cl1 Ni2 N4 C23 -95.5(8) . . . . ?
N7 Ni2 N5 C24 165(2) . . . . ?
N4 Ni2 N5 C24 6.9(10) . . . . ?
N6 Ni2 N5 C24 -178.0(11) . . . . ?
Cl3 Ni2 N5 C24 -78.0(10) . . . . ?
Cl1 Ni2 N5 C24 93.2(10) . . . . ?
N7 Ni2 N5 C28 -14(3) . . . . ?
N4 Ni2 N5 C28 -172.5(9) . . . . ?
N6 Ni2 N5 C28 2.7(8) . . . . ?
Cl3 Ni2 N5 C28 102.7(8) . . . . ?
Cl1 Ni2 N5 C28 -86.1(8) . . . . ?
N5 Ni2 N6 C29 -0.7(9) . . . . ?
N7 Ni2 N6 C29 176.4(9) . . . . ?
N4 Ni2 N6 C29 10.3(14) . . . . ?
Cl3 Ni2 N6 C29 -95.6(9) . . . . ?
Cl1 Ni2 N6 C29 85.8(9) . . . . ?
N5 Ni2 N6 C31 171.1(10) . . . . ?
N7 Ni2 N6 C31 -11.7(10) . . . . ?
N4 Ni2 N6 C31 -177.8(9) . . . . ?
Cl3 Ni2 N6 C31 76.3(10) . . . . ?
Cl1 Ni2 N6 C31 -102.3(10) . . . . ?
N5 Ni2 N7 C55 39(5) . . . . ?
N4 Ni2 N7 C55 -164(4) . . . . ?
N6 Ni2 N7 C55 22(4) . . . . ?
Cl3 Ni2 N7 C55 -79(4) . . . . ?
Cl1 Ni2 N7 C55 111(4) . . . . ?
C7 N1 C1 C6 96.4(15) . . . . ?
Ni1 N1 C1 C6 -85.6(14) . . . . ?
C7 N1 C1 C2 -87.9(16) . . . . ?
Ni1 N1 C1 C2 90.1(14) . . . . ?
N1 C1 C2 C3 -172.4(11) . . . . ?
C6 C1 C2 C3 3(2) . . . . ?
N1 C1 C2 C40 9.5(19) . . . . ?
C6 C1 C2 C40 -174.6(11) . . . . ?
C1 C2 C3 C4 -5(2) . . . . ?
C40 C2 C3 C4 172.7(12) . . . . ?
C2 C3 C4 C5 7(2) . . . . ?
C2 C3 C4 C43 -179.7(12) . . . . ?
C3 C4 C5 C6 -9(2) . . . . ?
C43 C4 C5 C6 178.7(12) . . . . ?
C4 C5 C6 C1 7(2) . . . . ?
C4 C5 C6 C37 -173.3(12) . . . . ?
N1 C1 C6 C5 171.8(11) . . . . ?
C2 C1 C6 C5 -4.2(19) . . . . ?
N1 C1 C6 C37 -7.7(19) . . . . ?
C2 C1 C6 C37 176.3(12) . . . . ?
C1 N1 C7 C9 -178.5(10) . . . . ?
Ni1 N1 C7 C9 3.2(13) . . . . ?
C1 N1 C7 C8 4.9(18) . . . . ?
Ni1 N1 C7 C8 -173.4(9) . . . . ?
C13 N2 C9 C10 3.1(17) . . . . ?
Ni1 N2 C9 C10 174.8(9) . . . . ?
C13 N2 C9 C7 177.5(11) . . . . ?
Ni1 N2 C9 C7 -10.8(13) . . . . ?
N1 C7 C9 C10 177.4(13) . . . . ?
C8 C7 C9 C10 -5.6(19) . . . . ?
N1 C7 C9 N2 4.3(16) . . . . ?
C8 C7 C9 N2 -178.8(10) . . . . ?
N2 C9 C10 C11 -4(2) . . . . ?
C7 C9 C10 C11 -176.8(13) . . . . ?
C9 C10 C11 C12 3(2) . . . . ?
C10 C11 C12 C13 -1.3(18) . . . . ?
C11 C12 C13 N2 0.8(19) . . . . ?
C11 C12 C13 C14 -172.3(12) . . . . ?
C9 N2 C13 C12 -1.8(19) . . . . ?
Ni1 N2 C13 C12 -173.2(10) . . . . ?
C9 N2 C13 C14 172.4(11) . . . . ?
Ni1 N2 C13 C14 0.9(14) . . . . ?
C18 N3 C14 C15 1.3(18) . . . . ?
Ni1 N3 C14 C15 -171.4(9) . . . . ?
C18 N3 C14 C13 177.9(11) . . . . ?
Ni1 N3 C14 C13 5.3(15) . . . . ?
C12 C13 C14 N3 169.7(12) . . . . ?
N2 C13 C14 N3 -4.3(17) . . . . ?
C12 C13 C14 C15 -14(2) . . . . ?
N2 C13 C14 C15 172.4(11) . . . . ?
N3 C14 C15 C16 -2.2(18) . . . . ?
C13 C14 C15 C16 -178.8(11) . . . . ?
C14 C15 C16 C17 1.5(19) . . . . ?
C15 C16 C17 C18 0(2) . . . . ?
C16 C17 C18 N3 -1(2) . . . . ?
C16 C17 C18 C19 -174.4(14) . . . . ?
C14 N3 C18 C17 0.3(19) . . . . ?
Ni1 N3 C18 C17 171.2(9) . . . . ?
C14 N3 C18 C19 174.7(11) . . . . ?
Ni1 N3 C18 C19 -14.4(17) . . . . ?
C23 N4 C19 C20 -12.4(18) . . . . ?
Ni2 N4 C19 C20 156.8(10) . . . . ?
C23 N4 C19 C18 176.0(11) . . . . ?
Ni2 N4 C19 C18 -14.8(17) . . . . ?
C17 C18 C19 N4 116.2(15) . . . . ?
N3 C18 C19 N4 -57.5(16) . . . . ?
C17 C18 C19 C20 -56(2) . . . . ?
N3 C18 C19 C20 130.7(13) . . . . ?
N4 C19 C20 C21 11(2) . . . . ?
C18 C19 C20 C21 -178.1(13) . . . . ?
C19 C20 C21 C22 -1.9(19) . . . . ?
C20 C21 C22 C23 -3.9(19) . . . . ?
C21 C22 C23 N4 1.6(19) . . . . ?
C21 C22 C23 C24 -170.6(11) . . . . ?
C19 N4 C23 C22 6.5(17) . . . . ?
Ni2 N4 C23 C22 -164.5(9) . . . . ?
C19 N4 C23 C24 179.9(10) . . . . ?
Ni2 N4 C23 C24 8.9(12) . . . . ?
C28 N5 C24 C25 6.3(19) . . . . ?
Ni2 N5 C24 C25 -173.0(11) . . . . ?
C28 N5 C24 C23 175.7(9) . . . . ?
Ni2 N5 C24 C23 -3.7(14) . . . . ?
C22 C23 C24 N5 168.5(12) . . . . ?
N4 C23 C24 N5 -4.3(14) . . . . ?
C22 C23 C24 C25 -20.1(18) . . . . ?
N4 C23 C24 C25 167.1(10) . . . . ?
N5 C24 C25 C26 -7(2) . . . . ?
C23 C24 C25 C26 -175.9(10) . . . . ?
C24 C25 C26 C27 0.5(18) . . . . ?
C25 C26 C27 C28 6(2) . . . . ?
C24 N5 C28 C27 0.9(16) . . . . ?
Ni2 N5 C28 C27 -179.7(10) . . . . ?
C24 N5 C28 C29 176.4(11) . . . . ?
Ni2 N5 C28 C29 -4.1(13) . . . . ?
C26 C27 C28 N5 -7(2) . . . . ?
C26 C27 C28 C29 178.5(14) . . . . ?
C31 N6 C29 C28 -173.5(11) . . . . ?
Ni2 N6 C29 C28 -1.3(15) . . . . ?
C31 N6 C29 C30 14(2) . . . . ?
Ni2 N6 C29 C30 -173.9(10) . . . . ?
N5 C28 C29 N6 3.5(17) . . . . ?
C27 C28 C29 N6 178.7(13) . . . . ?
N5 C28 C29 C30 176.2(11) . . . . ?
C27 C28 C29 C30 -9(2) . . . . ?
C29 N6 C31 C36 91.1(17) . . . . ?
Ni2 N6 C31 C36 -79.6(16) . . . . ?
C29 N6 C31 C32 -93.4(15) . . . . ?
Ni2 N6 C31 C32 95.9(12) . . . . ?
N6 C31 C32 C33 -177.0(11) . . . . ?
C36 C31 C32 C33 -1.1(19) . . . . ?
N6 C31 C32 C52 6.5(19) . . . . ?
C36 C31 C32 C52 -177.7(12) . . . . ?
C31 C32 C33 C34 -1(2) . . . . ?
C52 C32 C33 C34 176.1(13) . . . . ?
C32 C33 C34 C35 1(2) . . . . ?
C32 C33 C34 C49 173.4(14) . . . . ?
C33 C34 C35 C36 2(2) . . . . ?
C49 C34 C35 C36 -171.5(14) . . . . ?
C34 C35 C36 C31 -4(2) . . . . ?
C34 C35 C36 C46 -175.4(12) . . . . ?
N6 C31 C36 C35 178.5(13) . . . . ?
C32 C31 C36 C35 3(2) . . . . ?
N6 C31 C36 C46 -9(2) . . . . ?
C32 C31 C36 C46 175.5(12) . . . . ?
C5 C6 C37 C38 87.1(15) . . . . ?
C1 C6 C37 C38 -93.4(15) . . . . ?
C5 C6 C37 C39 -40.7(17) . . . . ?
C1 C6 C37 C39 138.8(12) . . . . ?
C1 C2 C40 C41 119.3(14) . . . . ?
C3 C2 C40 C41 -58.8(16) . . . . ?
C1 C2 C40 C42 -124.0(13) . . . . ?
C3 C2 C40 C42 57.9(15) . . . . ?
C5 C4 C43 C45 -62.5(18) . . . . ?
C3 C4 C43 C45 125.2(15) . . . . ?
C5 C4 C43 C44 63.2(18) . . . . ?
C3 C4 C43 C44 -109.1(15) . . . . ?
C35 C36 C46 C48 65.8(17) . . . . ?
C31 C36 C46 C48 -106.5(14) . . . . ?
C35 C36 C46 C47 -52.1(16) . . . . ?
C31 C36 C46 C47 135.6(12) . . . . ?
C33 C34 C49 C51 145.4(18) . . . . ?
C35 C34 C49 C51 -42(2) . . . . ?
C33 C34 C49 C50 -78(2) . . . . ?
C35 C34 C49 C50 94(2) . . . . ?
C31 C32 C52 C53 116.2(15) . . . . ?
C33 C32 C52 C53 -60.2(17) . . . . ?
C31 C32 C52 C54 -121.6(15) . . . . ?
C33 C32 C52 C54 61.9(16) . . . . ?
Ni2 N7 C55 C56 51(16) . . . . ?
N2A Ni2A Cl1A Ni1A 110.0(3) . . . . ?
N8A Ni2A Cl1A Ni1A -82.3(3) . . . . ?
N1A Ni2A Cl1A Ni1A -173.6(3) . . . . ?
N3A Ni2A Cl1A Ni1A 30.4(3) . . . . ?
Cl2A Ni2A Cl1A Ni1A -14.1(10) . . . . ?
N7A Ni1A Cl1A Ni2A -81.0(3) . . . . ?
N5A Ni1A Cl1A Ni2A 108.7(3) . . . . ?
N4A Ni1A Cl1A Ni2A 32.3(3) . . . . ?
N6A Ni1A Cl1A Ni2A -173.8(3) . . . . ?
Cl3A Ni1A Cl1A Ni2A -17.1(11) . . . . ?
N2A Ni2A N1A C7A 6.7(9) . . . . ?
N8A Ni2A N1A C7A -170.8(9) . . . . ?
N3A Ni2A N1A C7A 3.3(15) . . . . ?
Cl2A Ni2A N1A C7A 101.1(9) . . . . ?
Cl1A Ni2A N1A C7A -82.1(9) . . . . ?
N2A Ni2A N1A C1A 173.2(10) . . . . ?
N8A Ni2A N1A C1A -4.3(9) . . . . ?
N3A Ni2A N1A C1A 169.8(9) . . . . ?
Cl2A Ni2A N1A C1A -92.3(9) . . . . ?
Cl1A Ni2A N1A C1A 84.4(9) . . . . ?
N8A Ni2A N2A C9A 6(2) . . . . ?
N1A Ni2A N2A C9A -5.9(10) . . . . ?
N3A Ni2A N2A C9A 172.7(11) . . . . ?
Cl2A Ni2A N2A C9A -102.5(10) . . . . ?
Cl1A Ni2A N2A C9A 85.2(10) . . . . ?
N8A Ni2A N2A C13A -171.6(15) . . . . ?
N1A Ni2A N2A C13A 176.7(10) . . . . ?
N3A Ni2A N2A C13A -4.7(9) . . . . ?
Cl2A Ni2A N2A C13A 80.1(9) . . . . ?
Cl1A Ni2A N2A C13A -92.2(9) . . . . ?
N2A Ni2A N3A C18A -179.8(11) . . . . ?
N8A Ni2A N3A C18A -2.9(12) . . . . ?
N1A Ni2A N3A C18A -176.5(10) . . . . ?
Cl2A Ni2A N3A C18A 83.2(11) . . . . ?
Cl1A Ni2A N3A C18A -90.3(11) . . . . ?
N2A Ni2A N3A C14A 9.5(9) . . . . ?
N8A Ni2A N3A C14A -173.5(9) . . . . ?
N1A Ni2A N3A C14A 12.8(15) . . . . ?
Cl2A Ni2A N3A C14A -87.5(9) . . . . ?
Cl1A Ni2A N3A C14A 99.0(9) . . . . ?
N7A Ni1A N4A C19A -1.8(11) . . . . ?
N5A Ni1A N4A C19A -179.0(10) . . . . ?
N6A Ni1A N4A C19A -173.0(9) . . . . ?
Cl3A Ni1A N4A C19A 83.4(9) . . . . ?
Cl1A Ni1A N4A C19A -90.1(10) . . . . ?
N7A Ni1A N4A C23A -173.1(7) . . . . ?
N5A Ni1A N4A C23A 9.7(7) . . . . ?
N6A Ni1A N4A C23A 15.7(13) . . . . ?
Cl3A Ni1A N4A C23A -87.9(7) . . . . ?
Cl1A Ni1A N4A C23A 98.6(7) . . . . ?
N7A Ni1A N5A C24A -169(2) . . . . ?
N4A Ni1A N5A C24A -4.5(9) . . . . ?
N6A Ni1A N5A C24A 178.2(10) . . . . ?
Cl3A Ni1A N5A C24A 80.9(9) . . . . ?
Cl1A Ni1A N5A C24A -92.1(9) . . . . ?
N7A Ni1A N5A C28A 9(3) . . . . ?
N4A Ni1A N5A C28A 173.5(9) . . . . ?
N6A Ni1A N5A C28A -3.7(8) . . . . ?
Cl3A Ni1A N5A C28A -101.1(8) . . . . ?
Cl1A Ni1A N5A C28A 85.9(8) . . . . ?
N7A Ni1A N6A C29A -172.4(10) . . . . ?
N5A Ni1A N6A C29A 5.5(9) . . . . ?
N4A Ni1A N6A C29A -0.5(15) . . . . ?
Cl3A Ni1A N6A C29A 100.5(10) . . . . ?
Cl1A Ni1A N6A C29A -82.9(10) . . . . ?
N7A Ni1A N6A C31A 3.9(10) . . . . ?
N5A Ni1A N6A C31A -178.2(10) . . . . ?
N4A Ni1A N6A C31A 175.8(8) . . . . ?
Cl3A Ni1A N6A C31A -83.2(10) . . . . ?
Cl1A Ni1A N6A C31A 93.4(9) . . . . ?
N5A Ni1A N7A C55A -23(7) . . . . ?
N4A Ni1A N7A C55A 173(6) . . . . ?
N6A Ni1A N7A C55A -11(6) . . . . ?
Cl3A Ni1A N7A C55A 87(6) . . . . ?
Cl1A Ni1A N7A C55A -100(6) . . . . ?
N2A Ni2A N8A C57A -37(4) . . . . ?
N1A Ni2A N8A C57A -25(3) . . . . ?
N3A Ni2A N8A C57A 157(3) . . . . ?
Cl2A Ni2A N8A C57A 73(3) . . . . ?
Cl1A Ni2A N8A C57A -116(3) . . . . ?
C7A N1A C1A C2A 84.2(16) . . . . ?
Ni2A N1A C1A C2A -82.0(15) . . . . ?
C7A N1A C1A C6A -99.9(13) . . . . ?
Ni2A N1A C1A C6A 93.9(12) . . . . ?
C6A C1A C2A C3A -2(2) . . . . ?
N1A C1A C2A C3A 174.0(11) . . . . ?
C6A C1A C2A C40A 175.5(12) . . . . ?
N1A C1A C2A C40A -9(2) . . . . ?
C1A C2A C3A C4A -1(2) . . . . ?
C40A C2A C3A C4A -178.3(12) . . . . ?
C2A C3A C4A C5A 2(2) . . . . ?
C2A C3A C4A C43A -176.4(14) . . . . ?
C3A C4A C5A C6A 0(2) . . . . ?
C43A C4A C5A C6A 178.1(14) . . . . ?
C4A C5A C6A C1A -2(2) . . . . ?
C4A C5A C6A C37A -178.0(13) . . . . ?
C2A C1A C6A C5A 3(2) . . . . ?
N1A C1A C6A C5A -173.1(11) . . . . ?
C2A C1A C6A C37A 178.8(13) . . . . ?
N1A C1A C6A C37A 2.6(18) . . . . ?
C1A N1A C7A C9A -175.1(10) . . . . ?
Ni2A N1A C7A C9A -6.7(15) . . . . ?
C1A N1A C7A C8A 0.1(19) . . . . ?
Ni2A N1A C7A C8A 168.4(11) . . . . ?
C13A N2A C9A C10A 3(2) . . . . ?
Ni2A N2A C9A C10A -173.8(9) . . . . ?
C13A N2A C9A C7A -178.8(12) . . . . ?
Ni2A N2A C9A C7A 4.2(15) . . . . ?
N1A C7A C9A N2A 2.0(18) . . . . ?
C8A C7A C9A N2A -173.8(11) . . . . ?
N1A C7A C9A C10A 179.7(13) . . . . ?
C8A C7A C9A C10A 4(2) . . . . ?
N2A C9A C10A C11A -3(2) . . . . ?
C7A C9A C10A C11A 179.0(13) . . . . ?
C9A C10A C11A C12A 0(2) . . . . ?
C10A C11A C12A C13A 4(2) . . . . ?
C9A N2A C13A C12A 1(2) . . . . ?
Ni2A N2A C13A C12A 178.0(10) . . . . ?
C9A N2A C13A C14A -177.4(13) . . . . ?
Ni2A N2A C13A C14A -0.2(15) . . . . ?
C11A C12A C13A N2A -5(2) . . . . ?
C11A C12A C13A C14A 173.5(13) . . . . ?
C18A N3A C14A C15A -1(2) . . . . ?
Ni2A N3A C14A C15A 170.5(11) . . . . ?
C18A N3A C14A C13A 176.3(11) . . . . ?
Ni2A N3A C14A C13A -12.0(15) . . . . ?
N2A C13A C14A N3A 8.9(19) . . . . ?
C12A C13A C14A N3A -169.1(13) . . . . ?
N2A C13A C14A C15A -173.5(12) . . . . ?
C12A C13A C14A C15A 8(2) . . . . ?
N3A C14A C15A C16A 1(2) . . . . ?
C13A C14A C15A C16A -175.9(12) . . . . ?
C14A C15A C16A C17A -1(2) . . . . ?
C15A C16A C17A C18A 1(2) . . . . ?
C14A N3A C18A C17A 0.6(19) . . . . ?
Ni2A N3A C18A C17A -169.5(9) . . . . ?
C14A N3A C18A C19A -174.9(11) . . . . ?
Ni2A N3A C18A C19A 15.1(16) . . . . ?
C16A C17A C18A N3A 0(2) . . . . ?
C16A C17A C18A C19A 174.8(11) . . . . ?
C23A N4A C19A C20A 3.2(16) . . . . ?
Ni1A N4A C19A C20A -167.8(8) . . . . ?
C23A N4A C19A C18A -176.2(10) . . . . ?
Ni1A N4A C19A C18A 12.8(15) . . . . ?
N3A C18A C19A N4A 60.5(14) . . . . ?
C17A C18A C19A N4A -114.9(14) . . . . ?
N3A C18A C19A C20A -119.0(13) . . . . ?
C17A C18A C19A C20A 65.7(15) . . . . ?
N4A C19A C20A C21A -0.6(17) . . . . ?
C18A C19A C20A C21A 178.8(11) . . . . ?
C19A C20A C21A C22A -1.9(18) . . . . ?
C20A C21A C22A C23A 2(2) . . . . ?
C19A N4A C23A C22A -3.2(15) . . . . ?
Ni1A N4A C23A C22A 169.4(8) . . . . ?
C19A N4A C23A C24A 173.8(10) . . . . ?
Ni1A N4A C23A C24A -13.6(12) . . . . ?
C21A C22A C23A N4A 0.7(19) . . . . ?
C21A C22A C23A C24A -176.0(12) . . . . ?
C28A N5A C24A C25A 1.2(18) . . . . ?
Ni1A N5A C24A C25A 179.2(9) . . . . ?
C28A N5A C24A C23A -179.4(10) . . . . ?
Ni1A N5A C24A C23A -1.4(14) . . . . ?
N4A C23A C24A N5A 10.3(15) . . . . ?
C22A C23A C24A N5A -172.8(11) . . . . ?
N4A C23A C24A C25A -170.3(11) . . . . ?
C22A C23A C24A C25A 7(2) . . . . ?
N5A C24A C25A C26A -0.5(18) . . . . ?
C23A C24A C25A C26A -179.8(11) . . . . ?
C24A C25A C26A C27A 0.0(19) . . . . ?
C25A C26A C27A C28A -0.3(18) . . . . ?
C24A N5A C28A C27A -1.5(19) . . . . ?
Ni1A N5A C28A C27A -179.6(10) . . . . ?
C24A N5A C28A C29A 179.6(11) . . . . ?
Ni1A N5A C28A C29A 1.6(14) . . . . ?
C26A C27A C28A N5A 1.0(18) . . . . ?
C26A C27A C28A C29A 179.8(11) . . . . ?
C31A N6A C29A C28A 177.3(11) . . . . ?
Ni1A N6A C29A C28A -6.4(15) . . . . ?
C31A N6A C29A C30A 3(2) . . . . ?
Ni1A N6A C29A C30A 178.9(10) . . . . ?
N5A C28A C29A N6A 3.7(18) . . . . ?
C27A C28A C29A N6A -175.2(12) . . . . ?
N5A C28A C29A C30A 178.3(11) . . . . ?
C27A C28A C29A C30A -0.6(19) . . . . ?
C29A N6A C31A C36A -98.1(16) . . . . ?
Ni1A N6A C31A C36A 86.1(13) . . . . ?
C29A N6A C31A C32A 85.8(17) . . . . ?
Ni1A N6A C31A C32A -90.1(13) . . . . ?
C36A C31A C32A C33A -2(2) . . . . ?
N6A C31A C32A C33A 174.0(11) . . . . ?
C36A C31A C32A C49A 177.4(12) . . . . ?
N6A C31A C32A C49A -7(2) . . . . ?
C31A C32A C33A C34A 2(2) . . . . ?
C49A C32A C33A C34A -177.6(12) . . . . ?
C32A C33A C34A C35A 0(2) . . . . ?
C32A C33A C34A C52A -176.9(12) . . . . ?
C33A C34A C35A C36A -1(2) . . . . ?
C52A C34A C35A C36A 175.5(12) . . . . ?
C32A C31A C36A C35A 1(2) . . . . ?
N6A C31A C36A C35A -175.4(11) . . . . ?
C32A C31A C36A C46A -176.9(13) . . . . ?
N6A C31A C36A C46A 7(2) . . . . ?
C34A C35A C36A C31A 0.8(19) . . . . ?
C34A C35A C36A C46A 178.6(12) . . . . ?
C5A C6A C37A C39A 44.9(19) . . . . ?
C1A C6A C37A C39A -130.5(14) . . . . ?
C5A C6A C37A C38A -81.0(17) . . . . ?
C1A C6A C37A C38A 103.5(15) . . . . ?
C1A C2A C40A C41A -117.0(14) . . . . ?
C3A C2A C40A C41A 59.9(17) . . . . ?
C1A C2A C40A C42A 123.4(13) . . . . ?
C3A C2A C40A C42A -59.6(16) . . . . ?
C5A C4A C43A C45A 36(2) . . . . ?
C3A C4A C43A C45A -145.5(15) . . . . ?
C5A C4A C43A C44A -88.7(19) . . . . ?
C3A C4A C43A C44A 89.6(18) . . . . ?
C31A C36A C46A C47A -134.2(14) . . . . ?
C35A C36A C46A C47A 48.3(17) . . . . ?
C31A C36A C46A C48A 99.9(15) . . . . ?
C35A C36A C46A C48A -77.5(15) . . . . ?
C33A C32A C49A C50A 66.2(16) . . . . ?
C31A C32A C49A C50A -112.9(15) . . . . ?
C33A C32A C49A C51A -62.3(15) . . . . ?
C31A C32A C49A C51A 118.5(14) . . . . ?
C33A C34A C52A C53A 109.4(15) . . . . ?
C35A C34A C52A C53A -67.1(17) . . . . ?
C33A C34A C52A C54A -126.5(13) . . . . ?
C35A C34A C52A C54A 56.9(16) . . . . ?
Ni1A N7A C55A C56A -19(19) . . . . ?
Ni2A N8A C57A C58A 156(15) . . . . ?
